data_7129334
loop_
_publ_author_name
'Jeans, Rebekah'
'Rosair, Georgina'
'Welch, Alan Jeffrey'

_publ_section_title
;
 C,C&#x02B9;-Ru to C,B&#x02B9;-Ru Isomerisation in Bis(phosphine)Ru
 Complexes of [1,1&#x02B9;-Bis(ortho-carborane)]
;
_journal_name_full 'Chemical Communications'
_journal_paper_doi 10.1039/D1CC06119D
_journal_year 2021
_chemical_formula_moiety 'C30 H46 B20 P2 Ru, 0.5(C H2 Cl2)'
_chemical_formula_sum 'C30.5 H47 B20 Cl P2 Ru'
_chemical_formula_weight 828.34
_space_group_crystal_system monoclinic
_space_group_IT_number 15
_space_group_name_Hall '-C 2yc'
_space_group_name_H-M_alt 'C 1 2/c 1'
_atom_sites_solution_hydrogens mixed
_atom_sites_solution_primary dual
_audit_creation_date 2021-11-22
_audit_creation_method
;
Olex2 1.3
(compiled 2020.11.12 svn.r5f609507 for OlexSys, GUI svn.r6408)
;
_audit_update_record
;
2021-11-23 deposited with the CCDC.	2021-12-01 downloaded from the CCDC.
;
_cell_angle_alpha 90
_cell_angle_beta 111.3870(10)
_cell_angle_gamma 90
_cell_formula_units_Z 8
_cell_length_a 38.4205(9)
_cell_length_b 10.5927(2)
_cell_length_c 21.1877(5)
_cell_measurement_reflns_used 9491
_cell_measurement_temperature 100.0
_cell_measurement_theta_max 74.563
_cell_measurement_theta_min 7.429
_cell_volume 8029.1(3)
_computing_cell_refinement 'SAINT V8.38A (?, 2016)'
_computing_data_collection 'APEX3 v2018.7-2 (Bruker, 2018)'
_computing_data_reduction 'SAINT V8.38A (?, 2016)'
_computing_molecular_graphics 'Olex2 1.3 (Dolomanov et al., 2009)'
_computing_publication_material 'Olex2 1.3 (Dolomanov et al., 2009)'
_computing_structure_refinement 'SHELXL 2018/3 (Sheldrick, 2015)'
_computing_structure_solution 'SHELXT 2014/5 (Sheldrick, 2014)'
_diffrn_ambient_temperature 100.0
_diffrn_measured_fraction_theta_full 0.993
_diffrn_measured_fraction_theta_max 0.990
_diffrn_measurement_device_type 'Bruker D8Venture'
_diffrn_measurement_method '\f and \w scans'
_diffrn_radiation_type CuK\a
_diffrn_radiation_wavelength 1.54178
_diffrn_reflns_av_R_equivalents 0.0220
_diffrn_reflns_av_unetI/netI 0.0147
_diffrn_reflns_Laue_measured_fraction_full 0.993
_diffrn_reflns_Laue_measured_fraction_max 0.990
_diffrn_reflns_limit_h_max 48
_diffrn_reflns_limit_h_min -47
_diffrn_reflns_limit_k_max 12
_diffrn_reflns_limit_k_min -13
_diffrn_reflns_limit_l_max 25
_diffrn_reflns_limit_l_min -26
_diffrn_reflns_number 54551
_diffrn_reflns_point_group_measured_fraction_full 0.993
_diffrn_reflns_point_group_measured_fraction_max 0.990
_diffrn_reflns_theta_full 67.679
_diffrn_reflns_theta_max 74.778
_diffrn_reflns_theta_min 2.470
_exptl_absorpt_coefficient_mu 4.693
_exptl_absorpt_correction_T_max 0.7538
_exptl_absorpt_correction_T_min 0.5638
_exptl_absorpt_correction_type multi-scan
_exptl_absorpt_process_details
;
SADABS-2016/2 (Bruker,2016/2) was used for absorption correction.
wR2(int) was 0.0866 before and 0.0359 after correction.
The Ratio of minimum to maximum transmission is 0.7479.
The \l/2 correction factor is Not present.
;
_exptl_crystal_colour red
_exptl_crystal_colour_primary red
_exptl_crystal_density_diffrn 1.371
_exptl_crystal_description block
_exptl_crystal_F_000 3368
_exptl_crystal_size_max 0.38
_exptl_crystal_size_mid 0.24
_exptl_crystal_size_min 0.12
_refine_diff_density_max 0.560
_refine_diff_density_min -0.615
_refine_diff_density_rms 0.047
_refine_ls_extinction_method none
_refine_ls_goodness_of_fit_ref 1.050
_refine_ls_hydrogen_treatment mixed
_refine_ls_matrix_type full
_refine_ls_number_parameters 632
_refine_ls_number_reflns 8168
_refine_ls_number_restraints 0
_refine_ls_restrained_S_all 1.050
_refine_ls_R_factor_all 0.0214
_refine_ls_R_factor_gt 0.0213
_refine_ls_shift/su_max 0.001
_refine_ls_shift/su_mean 0.000
_refine_ls_structure_factor_coef Fsqd
_refine_ls_weighting_details 'w=1/[\s^2^(Fo^2^)+(0.0227P)^2^+11.9834P] where P=(Fo^2^+2Fc^2^)/3'
_refine_ls_weighting_scheme calc
_refine_ls_wR_factor_gt 0.0529
_refine_ls_wR_factor_ref 0.0531
_reflns_Friedel_coverage 0.000
_reflns_number_gt 8147
_reflns_number_total 8168
_reflns_threshold_expression 'I > 2\s(I)'
_cod_data_source_file d1cc06119d2.cif
_cod_data_source_block 8v00126_0m
_cod_original_formula_sum 'C30.50 H47 B20 Cl P2 Ru'
_cod_database_code 7129334
_shelx_shelxl_version_number 2018/3
_shelx_space_group_comment
;
The symmetry employed for this shelxl refinement is uniquely defined
by the following loop, which should always be used as a source of
symmetry information in preference to the above space-group names.
They are only intended as comments.
;
_shelx_estimated_absorpt_t_max 0.603
_shelx_estimated_absorpt_t_min 0.269
_olex2_refinement_description
;
1. Fixed Uiso
 At 1.2 times of:
  All B(H) groups, All C(H) groups, All C(H,H) groups
 At 1.5 times of:
  All C(H,H,H) groups
2. Uiso/Uaniso restraints and constraints
Uanis(C214) = Uanis(C21A)
Uanis(C216) = Uanis(C23A)
Uanis(C215) = Uanis(C22A)
3. Others
 Sof(H21A)=Sof(C21A)=Sof(H21B)=Sof(C22A)=Sof(H22A)=Sof(C23A)=Sof(H23A)=1-FVAR(1)
 Sof(H213)=Sof(C214)=Sof(H214)=Sof(C215)=Sof(H215)=Sof(C216)=Sof(H216)=FVAR(1)
 Sof(C3)=Sof(C4)=Sof(H4A)=Sof(C5)=Sof(H5A)=Sof(C6)=Sof(H6A)=Sof(C7)=Sof(H7A)=
 Sof(C8)=Sof(H8A)=1-FVAR(2)
 Sof(C201)=Sof(C202)=Sof(H202)=Sof(C203)=Sof(H203)=Sof(C204)=Sof(H204)=
 Sof(C205)=Sof(H205)=Sof(C206)=Sof(H206)=FVAR(2)
 Fixed Sof: Cl1(0.5) C1S(0.5) H1SA(0.5) H1SB(0.5) Cl2(0.5)
4.a Secondary CH2 refined with riding coordinates:
 C1S(H1SA,H1SB)
4.b Aromatic/amide H refined with riding coordinates:
 C102(H102), C103(H103), C104(H104), C105(H105), C106(H106), C112(H112),
 C113(H113), C114(H114), C115(H115), C116(H116), C202(H202), C203(H203),
 C204(H204), C205(H205), C206(H206), C212(H212), C213(H213), C213(H21A),
 C214(H214), C215(H215), C216(H216), C21A(H21B), C22A(H22A), C23A(H23A),
 C4(H4A), C5(H5A), C6(H6A), C7(H7A), C8(H8A)
4.c Idealised Me refined as rotating group:
 C100(H10A,H10B,H10C), C200(H20A,H20B,H20C)
;
_olex2_submission_special_instructions 'No special instructions were received'

loop_
_space_group_symop_operation_xyz
'x, y, z'
'-x, y, -z+1/2'
'x+1/2, y+1/2, z'
'-x+1/2, y+1/2, -z+1/2'
'-x, -y, -z'
'x, -y, z-1/2'
'-x+1/2, -y+1/2, -z'
'x+1/2, -y+1/2, z-1/2'

loop_
_atom_site_label
_atom_site_type_symbol
_atom_site_fract_x
_atom_site_fract_y
_atom_site_fract_z
_atom_site_U_iso_or_equiv
_atom_site_adp_type
_atom_site_occupancy
_atom_site_site_symmetry_order
_atom_site_calc_flag
_atom_site_refinement_flags_posn
_atom_site_refinement_flags_adp
_atom_site_refinement_flags_occupancy
_atom_site_disorder_assembly
_atom_site_disorder_group
Ru1 Ru 0.36129(2) 0.34227(2) 0.26290(2) 0.01248(4) Uani 1 1 d . . . . .
P1 P 0.38857(2) 0.39814(3) 0.37392(2) 0.01225(7) Uani 1 1 d . . . . .
C1 C 0.36955(4) 0.53626(14) 0.16147(7) 0.0160(3) Uani 1 1 d . . . . .
C1' C 0.38858(4) 0.41650(13) 0.15237(6) 0.0144(3) Uani 1 1 d . . . . .
P2 P 0.30350(2) 0.28870(4) 0.26824(2) 0.01834(8) Uani 1 1 d . . . . .
C2' C 0.40544(4) 0.32767(13) 0.22384(7) 0.0146(3) Uani 1 1 d . . . . .
C2 C 0.35048(4) 0.52019(14) 0.22299(7) 0.0173(3) Uani 1 1 d . . . . .
B3 B 0.39042(4) 0.61270(15) 0.23714(8) 0.0170(3) Uani 1 1 d . . . . .
H3 H 0.4166(5) 0.5798(17) 0.2720(9) 0.020 Uiso 1 1 d . U . . .
B3' B 0.36655(5) 0.28117(16) 0.16068(8) 0.0192(3) Uani 1 1 d . . . . .
H3' H 0.3400(5) 0.2921(18) 0.1721(9) 0.023 Uiso 1 1 d . U . . .
B4' B 0.36951(5) 0.32386(17) 0.08188(8) 0.0208(3) Uani 1 1 d . . . . .
H4' H 0.3456(5) 0.3594(18) 0.0427(10) 0.025 Uiso 1 1 d . U . . .
B4 B 0.38679(5) 0.68395(16) 0.15863(9) 0.0204(3) Uani 1 1 d . . . . .
H4 H 0.4113(5) 0.6914(18) 0.1480(9) 0.024 Uiso 1 1 d . U . . .
B5 B 0.34405(5) 0.63197(19) 0.09623(9) 0.0233(3) Uani 1 1 d . . . . .
H5 H 0.3421(5) 0.6054(19) 0.0470(10) 0.028 Uiso 1 1 d . U . . .
B5' B 0.41381(4) 0.40114(16) 0.10270(8) 0.0171(3) Uani 1 1 d . . . . .
H5' H 0.4167(5) 0.4840(17) 0.0741(9) 0.021 Uiso 1 1 d . U . . .
B6 B 0.32159(5) 0.52936(19) 0.13674(8) 0.0233(4) Uani 1 1 d . . . . .
H6 H 0.3075(5) 0.4479(19) 0.1126(10) 0.028 Uiso 1 1 d . U . . .
B6' B 0.43601(4) 0.40495(15) 0.19393(8) 0.0157(3) Uani 1 1 d . . . . .
H6' H 0.4513(5) 0.4839(17) 0.2185(9) 0.019 Uiso 1 1 d . U . . .
B7' B 0.40092(5) 0.16968(15) 0.20177(8) 0.0208(3) Uani 1 1 d . . . . .
H7' H 0.3948(5) 0.1098(18) 0.2371(9) 0.025 Uiso 1 1 d . U . . .
B7 B 0.35354(5) 0.66644(16) 0.26040(9) 0.0228(3) Uani 1 1 d . . . . .
H7 H 0.3575(6) 0.6710(18) 0.3138(10) 0.027 Uiso 1 1 d . U . . .
B8' B 0.37785(6) 0.16498(17) 0.11226(9) 0.0260(4) Uani 1 1 d . . . . .
H8' H 0.3593(6) 0.0923(19) 0.0886(10) 0.031 Uiso 1 1 d . U . . .
B8 B 0.37592(6) 0.77142(17) 0.22104(9) 0.0257(4) Uani 1 1 d . . . . .
H8 H 0.3946(6) 0.8452(19) 0.2490(10) 0.031 Uiso 1 1 d . U . . .
B9' B 0.40835(5) 0.23985(17) 0.07731(8) 0.0235(3) Uani 1 1 d . . . . .
H9' H 0.4086(5) 0.2147(19) 0.0292(10) 0.028 Uiso 1 1 d . U . . .
B9 B 0.34696(6) 0.78381(19) 0.13341(10) 0.0304(4) Uani 1 1 d . . . . .
H9 H 0.3458(6) 0.869(2) 0.1040(11) 0.036 Uiso 1 1 d . U . . .
B10' B 0.44938(5) 0.29062(16) 0.14577(8) 0.0208(3) Uani 1 1 d . . . . .
H10' H 0.4758(5) 0.2962(18) 0.1415(9) 0.025 Uiso 1 1 d . U . . .
B10 B 0.30673(5) 0.6874(2) 0.11953(10) 0.0320(4) Uani 1 1 d . . . . .
H10 H 0.2795(6) 0.707(2) 0.0807(11) 0.038 Uiso 1 1 d . U . . .
B11 B 0.31108(5) 0.6156(2) 0.19832(9) 0.0278(4) Uani 1 1 d . . . . .
H11 H 0.2868(6) 0.590(2) 0.2105(10) 0.033 Uiso 1 1 d . U . . .
B11' B 0.44406(5) 0.24697(15) 0.22308(8) 0.0188(3) Uani 1 1 d . . . . .
H11' H 0.4667(5) 0.2297(18) 0.2709(9) 0.023 Uiso 1 1 d . U . . .
B12 B 0.32651(6) 0.7732(2) 0.19652(10) 0.0321(4) Uani 1 1 d . . . . .
H12 H 0.3131(6) 0.851(2) 0.2103(11) 0.039 Uiso 1 1 d . U . . .
B12' B 0.42764(6) 0.14367(17) 0.15087(9) 0.0252(4) Uani 1 1 d . . . . .
H12' H 0.4402(6) 0.0557(19) 0.1493(10) 0.030 Uiso 1 1 d . U . . .
C100 C 0.35872(4) 0.46386(14) 0.41540(7) 0.0171(3) Uani 1 1 d . . . . .
H10A H 0.340530 0.400127 0.416797 0.026 Uiso 1 1 calc R U . . .
H10B H 0.345484 0.537728 0.390031 0.026 Uiso 1 1 calc R U . . .
H10C H 0.374071 0.489148 0.461710 0.026 Uiso 1 1 calc R U . . .
C101 C 0.42905(4) 0.50372(13) 0.39958(6) 0.0140(2) Uani 1 1 d . . . . .
C102 C 0.46117(4) 0.46778(13) 0.38792(7) 0.0181(3) Uani 1 1 d . . . . .
H102 H 0.461516 0.390101 0.365745 0.022 Uiso 1 1 calc R U . . .
C103 C 0.49258(4) 0.54462(15) 0.40847(8) 0.0231(3) Uani 1 1 d . . . . .
H103 H 0.514332 0.519070 0.400543 0.028 Uiso 1 1 calc R U . . .
C104 C 0.49233(4) 0.65849(15) 0.44050(8) 0.0254(3) Uani 1 1 d . . . . .
H104 H 0.513918 0.710737 0.454838 0.030 Uiso 1 1 calc R U . . .
C105 C 0.46049(5) 0.69569(15) 0.45150(8) 0.0252(3) Uani 1 1 d . . . . .
H105 H 0.460167 0.774056 0.473087 0.030 Uiso 1 1 calc R U . . .
C106 C 0.42891(4) 0.61887(14) 0.43110(7) 0.0192(3) Uani 1 1 d . . . . .
H106 H 0.407136 0.645209 0.438749 0.023 Uiso 1 1 calc R U . . .
C111 C 0.40868(4) 0.25751(13) 0.42425(7) 0.0158(3) Uani 1 1 d . . . . .
C112 C 0.43041(4) 0.17452(14) 0.40243(8) 0.0214(3) Uani 1 1 d . . . . .
H112 H 0.433181 0.188871 0.360248 0.026 Uiso 1 1 calc R U . . .
C113 C 0.44791(5) 0.07167(15) 0.44176(8) 0.0268(3) Uani 1 1 d . . . . .
H113 H 0.462914 0.016913 0.426793 0.032 Uiso 1 1 calc R U . . .
C114 C 0.44353(5) 0.04864(14) 0.50293(8) 0.0253(3) Uani 1 1 d . . . . .
H114 H 0.455639 -0.021476 0.530010 0.030 Uiso 1 1 calc R U . . .
C115 C 0.42142(4) 0.12838(15) 0.52434(7) 0.0220(3) Uani 1 1 d . . . . .
H115 H 0.418060 0.111797 0.565812 0.026 Uiso 1 1 calc R U . . .
C116 C 0.40418(4) 0.23219(14) 0.48566(7) 0.0178(3) Uani 1 1 d . . . . .
H116 H 0.389213 0.286480 0.500963 0.021 Uiso 1 1 calc R U . . .
C200 C 0.27036(4) 0.39107(19) 0.28669(9) 0.0328(4) Uani 1 1 d . . . . .
H20A H 0.249928 0.340085 0.290491 0.049 Uiso 1 1 calc R U . . .
H20B H 0.260219 0.452658 0.250015 0.049 Uiso 1 1 calc R U . . .
H20C H 0.283085 0.435580 0.329489 0.049 Uiso 1 1 calc R U . . .
C201 C 0.3157(4) 0.1520(14) 0.3316(7) 0.014(2) Uani 0.57(3) 1 d . . P A 1
C202 C 0.3419(4) 0.0623(13) 0.3303(6) 0.0177(16) Uani 0.57(3) 1 d . . P A 1
H202 H 0.352050 0.064915 0.295613 0.021 Uiso 0.57(3) 1 calc R U P A 1
C203 C 0.3533(3) -0.0319(10) 0.3800(5) 0.0279(16) Uani 0.57(3) 1 d . . P A 1
H203 H 0.371056 -0.093396 0.378743 0.033 Uiso 0.57(3) 1 calc R U P A 1
C204 C 0.3389(4) -0.0354(14) 0.4305(7) 0.036(2) Uani 0.57(3) 1 d . . P A 1
H204 H 0.346954 -0.097899 0.464952 0.043 Uiso 0.57(3) 1 calc R U P A 1
C205 C 0.3125(3) 0.0530(13) 0.4306(5) 0.036(2) Uani 0.57(3) 1 d . . P A 1
H205 H 0.302126 0.050039 0.465042 0.043 Uiso 0.57(3) 1 calc R U P A 1
C206 C 0.3008(3) 0.1458(13) 0.3814(6) 0.0327(18) Uani 0.57(3) 1 d . . P A 1
H206 H 0.282442 0.205330 0.381971 0.039 Uiso 0.57(3) 1 calc R U P A 1
C211 C 0.27398(4) 0.21175(14) 0.18895(7) 0.0182(3) Uani 1 1 d . . . . .
C212 C 0.28840(4) 0.11250(15) 0.16282(7) 0.0216(3) Uani 1 1 d . . . . .
H212 H 0.312981 0.083072 0.187514 0.026 Uiso 1 1 calc R U . . .
C213 C 0.26774(4) 0.05573(14) 0.10171(7) 0.0220(3) Uani 1 1 d . . . . .
H213 H 0.278368 -0.010332 0.084287 0.026 Uiso 0.885(4) 1 calc R U P B 1
H21A H 0.273162 -0.028316 0.092600 0.026 Uiso 0.115(4) 1 calc R U P B 2
C214 C 0.23156(6) 0.0957(2) 0.06614(10) 0.0242(4) Uani 0.885(4) 1 d . . P B 1
H214 H 0.217293 0.057557 0.024037 0.029 Uiso 0.885(4) 1 calc R U P B 1
C215 C 0.21623(5) 0.1917(2) 0.09230(10) 0.0293(5) Uani 0.885(4) 1 d . . P B 1
H215 H 0.191291 0.218433 0.068127 0.035 Uiso 0.885(4) 1 calc R U P B 1
C216 C 0.23698(5) 0.24922(19) 0.15355(10) 0.0236(4) Uani 0.885(4) 1 d . . P B 1
H216 H 0.226067 0.313876 0.171352 0.028 Uiso 0.885(4) 1 calc R U P B 1
Cl1 Cl 0.48447(4) -0.06500(11) 0.31033(6) 0.0617(3) Uani 0.5 1 d . . P C -1
C1S C 0.4826(4) -0.1860(9) 0.2743(7) 0.123(4) Uani 0.5 1 d . . P C -1
H1SA H 0.455518 -0.203085 0.251906 0.148 Uiso 0.5 1 calc R U P C -1
H1SB H 0.491970 -0.249613 0.310876 0.148 Uiso 0.5 1 calc R U P C -1
Cl2 Cl 0.50196(5) -0.23145(18) 0.21425(9) 0.0651(4) Uani 0.5 1 d . . P C -1
C21A C 0.2392(5) 0.1222(19) 0.0541(10) 0.0242(4) Uani 0.115(4) 1 d . . P B 2
H21B H 0.227111 0.090512 0.009451 0.029 Uiso 0.115(4) 1 calc R U P B 2
C22A C 0.2291(4) 0.2332(16) 0.0731(8) 0.0293(5) Uani 0.115(4) 1 d . . P B 2
H22A H 0.209256 0.279948 0.041512 0.035 Uiso 0.115(4) 1 calc R U P B 2
C23A C 0.2473(4) 0.2810(16) 0.1382(8) 0.0236(4) Uani 0.115(4) 1 d . . P B 2
H23A H 0.241293 0.363685 0.148309 0.028 Uiso 0.115(4) 1 calc R U P B 2
C3 C 0.3085(6) 0.1781(19) 0.3310(12) 0.018(3) Uani 0.43(3) 1 d . . P A 2
C4 C 0.3333(5) 0.0817(18) 0.3338(9) 0.022(3) Uani 0.43(3) 1 d . . P A 2
H4A H 0.344172 0.078032 0.300164 0.027 Uiso 0.43(3) 1 calc R U P A 2
C5 C 0.3429(5) -0.0107(14) 0.3845(8) 0.038(3) Uani 0.43(3) 1 d . . P A 2
H5A H 0.359436 -0.077590 0.384746 0.045 Uiso 0.43(3) 1 calc R U P A 2
C6 C 0.3277(6) -0.0019(18) 0.4336(7) 0.041(4) Uani 0.43(3) 1 d . . P A 2
H6A H 0.334247 -0.063521 0.468631 0.049 Uiso 0.43(3) 1 calc R U P A 2
C7 C 0.3035(5) 0.092(2) 0.4342(7) 0.040(3) Uani 0.43(3) 1 d . . P A 2
H7A H 0.293538 0.097029 0.469062 0.047 Uiso 0.43(3) 1 calc R U P A 2
C8 C 0.2940(4) 0.1804(18) 0.3829(7) 0.027(2) Uani 0.43(3) 1 d . . P A 2
H8A H 0.276839 0.245297 0.382535 0.032 Uiso 0.43(3) 1 calc R U P A 2

loop_
_atom_site_aniso_label
_atom_site_aniso_U_11
_atom_site_aniso_U_22
_atom_site_aniso_U_33
_atom_site_aniso_U_23
_atom_site_aniso_U_13
_atom_site_aniso_U_12
Ru1 0.01242(6) 0.01716(6) 0.00857(6) -0.00197(3) 0.00468(4) -0.00417(3)
P1 0.01240(15) 0.01479(16) 0.00931(14) -0.00150(12) 0.00366(12) -0.00178(12)
C1 0.0134(6) 0.0234(7) 0.0115(6) 0.0033(5) 0.0048(5) 0.0013(5)
C1' 0.0137(6) 0.0204(7) 0.0089(6) 0.0004(5) 0.0040(5) -0.0030(5)
P2 0.01463(16) 0.02730(19) 0.01318(16) -0.00343(14) 0.00519(13) -0.00810(14)
C2' 0.0175(6) 0.0161(6) 0.0105(6) -0.0007(5) 0.0055(5) -0.0028(5)
C2 0.0145(6) 0.0256(7) 0.0129(6) 0.0020(5) 0.0062(5) 0.0021(5)
B3 0.0202(8) 0.0161(7) 0.0152(7) 0.0011(6) 0.0071(6) 0.0011(6)
B3' 0.0211(8) 0.0245(8) 0.0138(7) -0.0048(6) 0.0088(6) -0.0104(6)
B4' 0.0209(8) 0.0301(9) 0.0109(7) -0.0048(6) 0.0052(6) -0.0073(7)
B4 0.0236(8) 0.0201(8) 0.0192(8) 0.0066(6) 0.0098(6) 0.0042(6)
B5 0.0182(8) 0.0355(9) 0.0170(8) 0.0105(7) 0.0074(6) 0.0075(7)
B5' 0.0166(7) 0.0231(8) 0.0136(7) 0.0020(6) 0.0078(6) 0.0010(6)
B6 0.0128(7) 0.0420(10) 0.0144(7) 0.0069(7) 0.0042(6) 0.0029(7)
B6' 0.0127(7) 0.0178(7) 0.0161(7) 0.0029(6) 0.0045(6) 0.0000(6)
B7' 0.0342(9) 0.0164(7) 0.0155(7) -0.0045(6) 0.0135(7) -0.0067(6)
B7 0.0276(9) 0.0231(8) 0.0212(8) 0.0054(6) 0.0130(7) 0.0103(7)
B8' 0.0388(10) 0.0253(9) 0.0158(8) -0.0092(6) 0.0121(7) -0.0134(7)
B8 0.0365(10) 0.0188(8) 0.0255(8) 0.0062(7) 0.0157(8) 0.0081(7)
B9' 0.0352(9) 0.0244(8) 0.0148(7) -0.0029(6) 0.0137(7) -0.0020(7)
B9 0.0346(10) 0.0331(10) 0.0278(9) 0.0157(8) 0.0166(8) 0.0168(8)
B10' 0.0236(8) 0.0220(8) 0.0208(8) 0.0046(6) 0.0130(7) 0.0057(6)
B10 0.0244(9) 0.0504(12) 0.0233(9) 0.0167(8) 0.0114(7) 0.0179(8)
B11 0.0207(8) 0.0432(11) 0.0219(8) 0.0109(8) 0.0109(7) 0.0135(8)
B11' 0.0229(8) 0.0176(7) 0.0175(7) 0.0025(6) 0.0091(6) 0.0027(6)
B12 0.0372(10) 0.0353(10) 0.0297(9) 0.0151(8) 0.0193(8) 0.0219(8)
B12' 0.0437(11) 0.0193(8) 0.0188(8) -0.0012(6) 0.0187(8) 0.0013(7)
C100 0.0160(6) 0.0227(7) 0.0139(6) -0.0027(5) 0.0068(5) -0.0011(5)
C101 0.0136(6) 0.0155(6) 0.0109(6) 0.0008(5) 0.0021(5) -0.0012(5)
C102 0.0163(6) 0.0167(6) 0.0201(7) -0.0031(5) 0.0051(5) 0.0000(5)
C103 0.0146(7) 0.0240(7) 0.0299(8) -0.0016(6) 0.0072(6) -0.0007(6)
C104 0.0198(7) 0.0242(8) 0.0300(8) -0.0050(6) 0.0065(6) -0.0093(6)
C105 0.0288(8) 0.0183(7) 0.0302(8) -0.0092(6) 0.0127(7) -0.0071(6)
C106 0.0195(7) 0.0177(7) 0.0214(7) -0.0037(6) 0.0086(6) -0.0016(5)
C111 0.0176(6) 0.0147(6) 0.0137(6) -0.0015(5) 0.0041(5) -0.0041(5)
C112 0.0298(8) 0.0183(7) 0.0185(7) -0.0005(5) 0.0119(6) -0.0010(6)
C113 0.0368(9) 0.0173(7) 0.0310(8) 0.0001(6) 0.0178(7) 0.0038(6)
C114 0.0329(8) 0.0157(7) 0.0259(8) 0.0046(6) 0.0093(6) -0.0001(6)
C115 0.0276(8) 0.0211(7) 0.0173(7) 0.0024(6) 0.0081(6) -0.0046(6)
C116 0.0194(7) 0.0188(7) 0.0153(6) -0.0015(5) 0.0064(5) -0.0035(5)
C200 0.0196(7) 0.0499(11) 0.0336(9) -0.0202(8) 0.0155(7) -0.0107(7)
C201 0.008(5) 0.021(5) 0.0118(17) 0.003(3) 0.001(3) -0.004(3)
C202 0.018(4) 0.015(3) 0.017(2) 0.0007(17) 0.002(2) -0.002(3)
C203 0.033(4) 0.019(3) 0.0182(19) 0.0057(18) -0.007(2) -0.004(2)
C204 0.040(5) 0.035(5) 0.019(2) 0.013(3) -0.006(3) -0.016(3)
C205 0.037(6) 0.055(8) 0.020(2) 0.004(4) 0.015(3) -0.015(4)
C206 0.022(3) 0.050(5) 0.029(2) -0.004(3) 0.012(2) -0.008(3)
C211 0.0165(6) 0.0216(7) 0.0147(6) -0.0001(5) 0.0037(5) -0.0049(5)
C212 0.0167(7) 0.0272(8) 0.0179(7) 0.0001(6) 0.0026(5) 0.0001(6)
C213 0.0232(7) 0.0218(7) 0.0199(7) -0.0019(6) 0.0067(6) -0.0014(6)
C214 0.0239(10) 0.0253(11) 0.0168(9) -0.0024(7) -0.0003(7) -0.0042(7)
C215 0.0193(9) 0.0335(10) 0.0251(9) -0.0043(8) -0.0039(7) 0.0039(8)
C216 0.0195(9) 0.0261(9) 0.0218(9) -0.0038(7) 0.0036(7) 0.0004(7)
Cl1 0.0886(9) 0.0483(6) 0.0578(7) -0.0004(5) 0.0382(6) 0.0004(6)
C1S 0.167(11) 0.071(5) 0.189(12) 0.032(6) 0.133(10) 0.010(6)
Cl2 0.0606(8) 0.0745(11) 0.0643(8) -0.0161(8) 0.0278(6) 0.0087(7)
C21A 0.0239(10) 0.0253(11) 0.0168(9) -0.0024(7) -0.0003(7) -0.0042(7)
C22A 0.0193(9) 0.0335(10) 0.0251(9) -0.0043(8) -0.0039(7) 0.0039(8)
C23A 0.0195(9) 0.0261(9) 0.0218(9) -0.0038(7) 0.0036(7) 0.0004(7)
C3 0.007(5) 0.023(6) 0.019(3) 0.002(4) -0.002(3) -0.002(4)
C4 0.021(7) 0.023(6) 0.019(3) 0.004(4) 0.003(4) -0.001(5)
C5 0.036(6) 0.017(4) 0.039(5) 0.005(3) -0.013(4) -0.005(4)
C6 0.050(12) 0.038(10) 0.020(3) 0.014(6) -0.005(7) -0.022(6)
C7 0.039(6) 0.066(9) 0.015(3) 0.001(4) 0.011(3) -0.023(5)
C8 0.019(4) 0.051(6) 0.011(2) 0.003(3) 0.008(2) -0.011(3)

loop_
_atom_type_symbol
_atom_type_description
_atom_type_scat_dispersion_real
_atom_type_scat_dispersion_imag
_atom_type_scat_source
C C 0.0181 0.0091 'International Tables Vol C Tables 4.2.6.8 and 6.1.1.4'
H H 0.0000 0.0000 'International Tables Vol C Tables 4.2.6.8 and 6.1.1.4'
B B 0.0090 0.0039 'International Tables Vol C Tables 4.2.6.8 and 6.1.1.4'
Cl Cl 0.3639 0.7018 'International Tables Vol C Tables 4.2.6.8 and 6.1.1.4'
P P 0.2955 0.4335 'International Tables Vol C Tables 4.2.6.8 and 6.1.1.4'
Ru Ru 0.0552 3.2960 'International Tables Vol C Tables 4.2.6.8 and 6.1.1.4'

loop_
_geom_angle_atom_site_label_1
_geom_angle_atom_site_label_2
_geom_angle_atom_site_label_3
_geom_angle
_geom_angle_site_symmetry_1
_geom_angle_site_symmetry_3
_geom_angle_publ_flag
P1 Ru1 P2 95.780(12) . . ?
P1 Ru1 B3' 149.99(4) . . ?
P1 Ru1 H3' 178.1(6) . . ?
P2 Ru1 B3' 112.50(4) . . ?
P2 Ru1 H3' 85.1(6) . . ?
C2' Ru1 P1 106.63(4) . . ?
C2' Ru1 P2 154.21(4) . . ?
C2' Ru1 B3' 43.61(5) . . ?
C2' Ru1 H3' 72.1(6) . . ?
C2 Ru1 P1 97.77(4) . . ?
C2 Ru1 P2 101.00(4) . . ?
C2 Ru1 C2' 88.67(5) . . ?
C2 Ru1 B3' 86.86(6) . . ?
C2 Ru1 H3' 83.7(6) . . ?
B3' Ru1 H3' 28.7(6) . . ?
C100 P1 Ru1 117.71(5) . . ?
C100 P1 C101 103.88(6) . . ?
C100 P1 C111 103.68(6) . . ?
C101 P1 Ru1 119.14(4) . . ?
C101 P1 C111 101.06(6) . . ?
C111 P1 Ru1 109.13(4) . . ?
C1' C1 C2 111.90(11) . . ?
C1' C1 B3 115.67(11) . . ?
C1' C1 B4 123.53(11) . . ?
C1' C1 B5 123.85(11) . . ?
C1' C1 B6 116.04(12) . . ?
C2 C1 B6 61.50(8) . . ?
B3 C1 C2 61.37(8) . . ?
B3 C1 B6 112.85(11) . . ?
B4 C1 C2 113.26(11) . . ?
B4 C1 B3 62.92(9) . . ?
B4 C1 B6 114.41(12) . . ?
B5 C1 C2 113.28(10) . . ?
B5 C1 B3 114.34(12) . . ?
B5 C1 B4 62.79(10) . . ?
B5 C1 B6 62.91(9) . . ?
C1 C1' C2' 113.35(10) . . ?
C1 C1' B3' 114.25(11) . . ?
C1 C1' B4' 121.28(11) . . ?
C1 C1' B5' 125.32(11) . . ?
C1 C1' B6' 117.86(11) . . ?
C2' C1' B3' 58.98(8) . . ?
C2' C1' B4' 111.29(11) . . ?
C2' C1' B6' 60.93(8) . . ?
B3' C1' B4' 62.48(9) . . ?
B3' C1' B6' 111.18(11) . . ?
B4' C1' B6' 116.33(11) . . ?
B5' C1' C2' 112.69(11) . . ?
B5' C1' B3' 113.88(11) . . ?
B5' C1' B4' 63.82(9) . . ?
B5' C1' B6' 64.32(9) . . ?
C200 P2 Ru1 128.16(6) . . ?
C200 P2 C201 108.2(4) . . ?
C200 P2 C211 102.33(7) . . ?
C201 P2 Ru1 102.9(4) . . ?
C211 P2 Ru1 110.12(5) . . ?
C211 P2 C201 102.6(4) . . ?
C3 P2 Ru1 111.1(7) . . ?
C3 P2 C200 97.4(7) . . ?
C3 P2 C211 105.1(7) . . ?
C1' C2' Ru1 101.87(8) . . ?
C1' C2' B6' 60.02(8) . . ?
C1' C2' B7' 109.09(10) . . ?
C1' C2' B11' 108.50(10) . . ?
B3' C2' Ru1 74.29(7) . . ?
B3' C2' C1' 60.76(8) . . ?
B3' C2' B6' 111.92(10) . . ?
B3' C2' B7' 61.78(10) . . ?
B3' C2' B11' 111.59(11) . . ?
B6' C2' Ru1 147.59(9) . . ?
B7' C2' Ru1 99.10(9) . . ?
B7' C2' B6' 111.94(11) . . ?
B11' C2' Ru1 147.79(9) . . ?
B11' C2' B6' 61.84(9) . . ?
B11' C2' B7' 61.17(10) . . ?
C1 C2 Ru1 109.03(9) . . ?
C1 C2 B3 59.07(8) . . ?
C1 C2 B6 59.32(8) . . ?
C1 C2 B7 106.42(11) . . ?
C1 C2 B11 106.25(10) . . ?
B3 C2 Ru1 114.31(9) . . ?
B3 C2 B6 109.14(11) . . ?
B6 C2 Ru1 115.84(10) . . ?
B7 C2 Ru1 131.93(9) . . ?
B7 C2 B3 60.67(10) . . ?
B7 C2 B6 109.81(12) . . ?
B7 C2 B11 61.37(11) . . ?
B11 C2 Ru1 133.21(10) . . ?
B11 C2 B3 109.83(12) . . ?
B11 C2 B6 60.31(10) . . ?
C1 B3 C2 59.56(8) . . ?
C1 B3 H3 119.7(10) . . ?
C1 B3 B4 58.44(9) . . ?
C1 B3 B7 105.42(11) . . ?
C1 B3 B8 105.22(11) . . ?
C2 B3 H3 118.8(10) . . ?
C2 B3 B4 108.13(11) . . ?
C2 B3 B7 58.89(9) . . ?
C2 B3 B8 107.75(11) . . ?
B4 B3 H3 121.2(9) . . ?
B7 B3 H3 124.4(9) . . ?
B7 B3 B4 109.12(11) . . ?
B7 B3 B8 61.01(10) . . ?
B8 B3 H3 126.7(10) . . ?
B8 B3 B4 60.35(9) . . ?
Ru1 B3' H3' 52.2(9) . . ?
C1' B3' Ru1 94.40(8) . . ?
C1' B3' H3' 117.0(10) . . ?
C1' B3' B4' 58.93(9) . . ?
C1' B3' B7' 107.81(11) . . ?
C1' B3' B8' 106.92(11) . . ?
C2' B3' Ru1 62.10(7) . . ?
C2' B3' C1' 60.26(8) . . ?
C2' B3' H3' 114.1(9) . . ?
C2' B3' B4' 109.41(11) . . ?
C2' B3' B7' 60.62(9) . . ?
C2' B3' B8' 109.53(12) . . ?
B4' B3' Ru1 149.13(11) . . ?
B4' B3' H3' 123.0(9) . . ?
B7' B3' Ru1 91.74(8) . . ?
B7' B3' H3' 122.5(9) . . ?
B7' B3' B4' 110.18(12) . . ?
B7' B3' B8' 60.96(10) . . ?
B8' B3' Ru1 149.17(11) . . ?
B8' B3' H3' 128.9(10) . . ?
B8' B3' B4' 60.92(10) . . ?
C1' B4' B3' 58.59(8) . . ?
C1' B4' H4' 117.0(10) . . ?
C1' B4' B5' 57.17(8) . . ?
C1' B4' B8' 105.18(11) . . ?
C1' B4' B9' 103.58(11) . . ?
B3' B4' H4' 119.7(10) . . ?
B3' B4' B5' 105.43(11) . . ?
B3' B4' B8' 59.05(10) . . ?
B5' B4' H4' 120.3(10) . . ?
B8' B4' H4' 127.5(10) . . ?
B8' B4' B5' 108.16(12) . . ?
B9' B4' B3' 105.55(12) . . ?
B9' B4' H4' 130.1(10) . . ?
B9' B4' B5' 59.96(10) . . ?
B9' B4' B8' 60.17(10) . . ?
C1 B4 B3 58.64(9) . . ?
C1 B4 H4 117.8(10) . . ?
C1 B4 B5 58.54(9) . . ?
C1 B4 B8 104.53(11) . . ?
C1 B4 B9 104.69(12) . . ?
B3 B4 H4 117.5(10) . . ?
B5 B4 B3 107.40(12) . . ?
B5 B4 H4 121.5(10) . . ?
B5 B4 B8 108.03(12) . . ?
B8 B4 B3 59.26(9) . . ?
B8 B4 H4 126.3(10) . . ?
B9 B4 B3 107.36(12) . . ?
B9 B4 H4 129.3(10) . . ?
B9 B4 B5 59.99(11) . . ?
B9 B4 B8 60.30(10) . . ?
C1 B5 B4 58.67(9) . . ?
C1 B5 H5 117.0(11) . . ?
C1 B5 B6 59.03(9) . . ?
C1 B5 B9 104.72(12) . . ?
C1 B5 B10 104.74(11) . . ?
B4 B5 H5 122.0(11) . . ?
B4 B5 B6 107.90(11) . . ?
B6 B5 H5 116.0(11) . . ?
B9 B5 B4 59.90(11) . . ?
B9 B5 H5 130.5(11) . . ?
B9 B5 B6 107.49(12) . . ?
B9 B5 B10 60.28(12) . . ?
B10 B5 B4 108.10(13) . . ?
B10 B5 H5 126.1(11) . . ?
B10 B5 B6 59.26(11) . . ?
C1' B5' B4' 59.00(8) . . ?
C1' B5' H5' 117.9(9) . . ?
C1' B5' B6' 58.81(8) . . ?
C1' B5' B9' 104.53(11) . . ?
C1' B5' B10' 104.68(11) . . ?
B4' B5' H5' 120.6(9) . . ?
B4' B5' B6' 107.99(10) . . ?
B6' B5' H5' 118.1(9) . . ?
B9' B5' B4' 59.38(10) . . ?
B9' B5' H5' 128.8(9) . . ?
B9' B5' B6' 107.60(11) . . ?
B10' B5' B4' 107.98(12) . . ?
B10' B5' H5' 126.7(9) . . ?
B10' B5' B6' 59.40(9) . . ?
B10' B5' B9' 60.47(10) . . ?
C1 B6 C2 59.17(8) . . ?
C1 B6 B5 58.07(9) . . ?
C1 B6 H6 119.1(11) . . ?
C1 B6 B10 104.61(13) . . ?
C1 B6 B11 105.20(12) . . ?
C2 B6 B5 107.43(12) . . ?
C2 B6 H6 118.6(11) . . ?
C2 B6 B10 107.51(13) . . ?
B5 B6 H6 121.2(10) . . ?
B10 B6 B5 60.05(10) . . ?
B10 B6 H6 127.7(11) . . ?
B11 B6 C2 59.11(9) . . ?
B11 B6 B5 108.79(14) . . ?
B11 B6 H6 125.1(10) . . ?
B11 B6 B10 60.98(11) . . ?
C1' B6' C2' 59.06(8) . . ?
C1' B6' B5' 56.87(8) . . ?
C1' B6' H6' 119.9(10) . . ?
C1' B6' B10' 103.26(11) . . ?
C1' B6' B11' 105.32(11) . . ?
C2' B6' B5' 105.24(10) . . ?
C2' B6' H6' 122.0(9) . . ?
C2' B6' B10' 105.36(11) . . ?
C2' B6' B11' 58.73(8) . . ?
B5' B6' H6' 120.7(10) . . ?
B10' B6' B5' 59.50(9) . . ?
B10' B6' H6' 127.1(10) . . ?
B11' B6' B5' 107.83(11) . . ?
B11' B6' H6' 126.0(10) . . ?
B11' B6' B10' 60.38(9) . . ?
C2' B7' B3' 57.61(9) . . ?
C2' B7' H7' 114.2(10) . . ?
C2' B7' B8' 106.11(12) . . ?
C2' B7' B11' 59.08(9) . . ?
C2' B7' B12' 107.07(11) . . ?
B3' B7' H7' 115.5(10) . . ?
B3' B7' B8' 59.70(10) . . ?
B3' B7' B11' 106.50(11) . . ?
B3' B7' B12' 107.68(12) . . ?
B8' B7' H7' 125.4(10) . . ?
B11' B7' H7' 121.6(10) . . ?
B11' B7' B8' 110.15(12) . . ?
B11' B7' B12' 61.53(10) . . ?
B12' B7' H7' 131.4(10) . . ?
B12' B7' B8' 61.14(11) . . ?
C2 B7 B3 60.43(9) . . ?
C2 B7 H7 118.6(10) . . ?
C2 B7 B8 107.95(12) . . ?
C2 B7 B11 59.60(10) . . ?
C2 B7 B12 107.35(13) . . ?
B3 B7 H7 119.2(11) . . ?
B3 B7 B8 59.74(10) . . ?
B3 B7 B11 108.24(12) . . ?
B3 B7 B12 107.43(12) . . ?
B8 B7 H7 123.4(10) . . ?
B11 B7 H7 121.9(11) . . ?
B11 B7 B8 108.26(13) . . ?
B11 B7 B12 60.16(12) . . ?
B12 B7 H7 125.8(10) . . ?
B12 B7 B8 59.75(11) . . ?
B3' B8' B4' 60.04(10) . . ?
B3' B8' B7' 59.34(10) . . ?
B3' B8' H8' 121.7(11) . . ?
B3' B8' B9' 105.71(12) . . ?
B3' B8' B12' 105.71(12) . . ?
B4' B8' H8' 121.3(11) . . ?
B4' B8' B12' 107.63(12) . . ?
B7' B8' B4' 108.17(11) . . ?
B7' B8' H8' 121.3(11) . . ?
B7' B8' B9' 106.44(13) . . ?
B7' B8' B12' 58.98(10) . . ?
B9' B8' B4' 59.39(10) . . ?
B9' B8' H8' 124.4(11) . . ?
B9' B8' B12' 59.62(10) . . ?
B12' B8' H8' 123.5(11) . . ?
B3 B8 B4 60.39(9) . . ?
B3 B8 B7 59.25(9) . . ?
B3 B8 H8 118.9(11) . . ?
B3 B8 B9 107.68(13) . . ?
B3 B8 B12 107.15(13) . . ?
B4 B8 B7 107.76(12) . . ?
B4 B8 H8 119.6(11) . . ?
B4 B8 B9 59.59(10) . . ?
B7 B8 H8 122.1(11) . . ?
B7 B8 B9 107.88(14) . . ?
B9 B8 H8 123.6(11) . . ?
B12 B8 B4 107.61(14) . . ?
B12 B8 B7 59.88(11) . . ?
B12 B8 H8 125.3(11) . . ?
B12 B8 B9 60.09(11) . . ?
B4' B9' B5' 60.66(9) . . ?
B4' B9' B8' 60.43(10) . . ?
B4' B9' H9' 118.9(11) . . ?
B4' B9' B10' 108.37(11) . . ?
B4' B9' B12' 109.26(12) . . ?
B5' B9' B8' 108.92(12) . . ?
B5' B9' H9' 119.4(11) . . ?
B5' B9' B10' 59.69(9) . . ?
B5' B9' B12' 108.60(12) . . ?
B8' B9' H9' 121.8(11) . . ?
B8' B9' B10' 108.33(11) . . ?
B10' B9' H9' 122.8(11) . . ?
B12' B9' B8' 60.62(11) . . ?
B12' B9' H9' 123.6(11) . . ?
B12' B9' B10' 60.06(10) . . ?
B4 B9 B5 60.11(10) . . ?
B4 B9 B8 60.11(10) . . ?
B4 B9 H9 121.1(11) . . ?
B4 B9 B10 107.97(13) . . ?
B4 B9 B12 107.68(12) . . ?
B5 B9 B8 107.98(12) . . ?
B5 B9 H9 120.9(11) . . ?
B5 B9 B10 59.91(11) . . ?
B5 B9 B12 107.55(14) . . ?
B8 B9 H9 122.4(12) . . ?
B10 B9 B8 107.63(13) . . ?
B10 B9 H9 121.9(11) . . ?
B12 B9 B8 59.64(11) . . ?
B12 B9 H9 123.0(11) . . ?
B12 B9 B10 59.73(12) . . ?
B5' B10' B9' 59.83(10) . . ?
B5' B10' H10' 120.2(10) . . ?
B5' B10' B11' 108.55(11) . . ?
B5' B10' B12' 108.40(12) . . ?
B6' B10' B5' 61.10(9) . . ?
B6' B10' B9' 108.45(11) . . ?
B6' B10' H10' 120.0(10) . . ?
B6' B10' B11' 59.69(9) . . ?
B6' B10' B12' 108.64(11) . . ?
B9' B10' H10' 122.6(10) . . ?
B11' B10' B9' 107.70(12) . . ?
B11' B10' H10' 122.0(10) . . ?
B11' B10' B12' 60.44(9) . . ?
B12' B10' B9' 59.68(10) . . ?
B12' B10' H10' 122.7(11) . . ?
B5 B10 B9 59.81(11) . . ?
B5 B10 H10 120.1(11) . . ?
B5 B10 B11 107.98(12) . . ?
B6 B10 B5 60.70(10) . . ?
B6 B10 B9 108.25(12) . . ?
B6 B10 H10 118.8(12) . . ?
B6 B10 B11 59.30(10) . . ?
B6 B10 B12 107.30(12) . . ?
B9 B10 H10 123.7(12) . . ?
B9 B10 B11 108.02(14) . . ?
B11 B10 H10 121.5(11) . . ?
B12 B10 B5 107.78(14) . . ?
B12 B10 B9 60.12(12) . . ?
B12 B10 H10 124.8(12) . . ?
B12 B10 B11 59.79(11) . . ?
C2 B11 B6 60.59(9) . . ?
C2 B11 B7 59.03(9) . . ?
C2 B11 B10 107.68(12) . . ?
C2 B11 H11 120.7(11) . . ?
C2 B11 B12 107.00(13) . . ?
B6 B11 B7 108.16(12) . . ?
B6 B11 B10 59.72(11) . . ?
B6 B11 H11 119.6(11) . . ?
B6 B11 B12 107.69(13) . . ?
B7 B11 B10 108.21(14) . . ?
B7 B11 H11 122.6(11) . . ?
B7 B11 B12 60.29(11) . . ?
B10 B11 H11 122.2(11) . . ?
B12 B11 B10 59.86(12) . . ?
B12 B11 H11 124.3(11) . . ?
C2' B11' B6' 59.43(8) . . ?
C2' B11' B7' 59.75(9) . . ?
C2' B11' B10' 105.56(11) . . ?
C2' B11' H11' 118.5(10) . . ?
C2' B11' B12' 105.94(12) . . ?
B6' B11' B10' 59.93(9) . . ?
B6' B11' H11' 117.6(10) . . ?
B6' B11' B12' 108.41(11) . . ?
B7' B11' B6' 108.83(12) . . ?
B7' B11' B10' 107.37(12) . . ?
B7' B11' H11' 121.6(10) . . ?
B7' B11' B12' 59.43(10) . . ?
B10' B11' H11' 125.5(10) . . ?
B10' B11' B12' 59.90(10) . . ?
B12' B11' H11' 127.3(10) . . ?
B7 B12 B9 108.42(12) . . ?
B7 B12 H12 119.3(12) . . ?
B8 B12 B7 60.37(10) . . ?
B8 B12 B9 60.28(11) . . ?
B8 B12 B10 108.47(13) . . ?
B8 B12 B11 108.27(12) . . ?
B8 B12 H12 119.8(12) . . ?
B9 B12 H12 122.9(12) . . ?
B10 B12 B7 108.02(14) . . ?
B10 B12 B9 60.15(12) . . ?
B10 B12 H12 124.0(12) . . ?
B11 B12 B7 59.56(10) . . ?
B11 B12 B9 108.48(14) . . ?
B11 B12 B10 60.35(12) . . ?
B11 B12 H12 121.6(12) . . ?
B7' B12' B8' 59.88(10) . . ?
B7' B12' B9' 107.27(13) . . ?
B7' B12' B10' 106.87(12) . . ?
B7' B12' B11' 59.04(9) . . ?
B7' B12' H12' 122.2(11) . . ?
B8' B12' H12' 121.2(11) . . ?
B9' B12' B8' 59.76(10) . . ?
B9' B12' B10' 60.26(10) . . ?
B9' B12' B11' 107.54(12) . . ?
B9' B12' H12' 121.7(11) . . ?
B10' B12' B8' 107.81(12) . . ?
B10' B12' B11' 59.66(9) . . ?
B10' B12' H12' 122.6(11) . . ?
B11' B12' B8' 107.19(12) . . ?
B11' B12' H12' 122.8(11) . . ?
P1 C100 H10A 109.5 . . ?
P1 C100 H10B 109.5 . . ?
P1 C100 H10C 109.5 . . ?
H10A C100 H10B 109.5 . . ?
H10A C100 H10C 109.5 . . ?
H10B C100 H10C 109.5 . . ?
C102 C101 P1 119.40(10) . . ?
C106 C101 P1 121.76(10) . . ?
C106 C101 C102 118.83(13) . . ?
C101 C102 H102 119.7 . . ?
C103 C102 C101 120.53(13) . . ?
C103 C102 H102 119.7 . . ?
C102 C103 H103 119.9 . . ?
C104 C103 C102 120.26(14) . . ?
C104 C103 H103 119.9 . . ?
C103 C104 H104 120.2 . . ?
C105 C104 C103 119.64(14) . . ?
C105 C104 H104 120.2 . . ?
C104 C105 H105 119.8 . . ?
C104 C105 C106 120.35(14) . . ?
C106 C105 H105 119.8 . . ?
C101 C106 C105 120.37(13) . . ?
C101 C106 H106 119.8 . . ?
C105 C106 H106 119.8 . . ?
C112 C111 P1 119.58(10) . . ?
C116 C111 P1 121.91(11) . . ?
C116 C111 C112 118.47(13) . . ?
C111 C112 H112 119.6 . . ?
C113 C112 C111 120.72(14) . . ?
C113 C112 H112 119.6 . . ?
C112 C113 H113 119.9 . . ?
C112 C113 C114 120.11(14) . . ?
C114 C113 H113 119.9 . . ?
C113 C114 H114 120.1 . . ?
C115 C114 C113 119.72(14) . . ?
C115 C114 H114 120.1 . . ?
C114 C115 H115 119.8 . . ?
C114 C115 C116 120.49(14) . . ?
C116 C115 H115 119.8 . . ?
C111 C116 H116 119.8 . . ?
C115 C116 C111 120.47(13) . . ?
C115 C116 H116 119.8 . . ?
P2 C200 H20A 109.5 . . ?
P2 C200 H20B 109.5 . . ?
P2 C200 H20C 109.5 . . ?
H20A C200 H20B 109.5 . . ?
H20A C200 H20C 109.5 . . ?
H20B C200 H20C 109.5 . . ?
C202 C201 P2 119.9(9) . . ?
C206 C201 P2 120.7(7) . . ?
C206 C201 C202 119.2(9) . . ?
C201 C202 H202 119.9 . . ?
C201 C202 C203 120.3(8) . . ?
C203 C202 H202 119.9 . . ?
C202 C203 H203 120.0 . . ?
C204 C203 C202 120.0(6) . . ?
C204 C203 H203 120.0 . . ?
C203 C204 H204 120.4 . . ?
C203 C204 C205 119.2(9) . . ?
C205 C204 H204 120.4 . . ?
C204 C205 H205 119.5 . . ?
C204 C205 C206 121.1(9) . . ?
C206 C205 H205 119.5 . . ?
C201 C206 C205 120.2(6) . . ?
C201 C206 H206 119.9 . . ?
C205 C206 H206 119.9 . . ?
C212 C211 P2 119.68(11) . . ?
C212 C211 C216 118.27(14) . . ?
C216 C211 P2 122.05(12) . . ?
C23A C211 P2 120.4(6) . . ?
C23A C211 C212 112.2(6) . . ?
C211 C212 H212 119.2 . . ?
C213 C212 C211 121.57(14) . . ?
C213 C212 H212 119.2 . . ?
C212 C213 H213 120.1 . . ?
C212 C213 H21A 120.2 . . ?
C214 C213 C212 119.72(15) . . ?
C214 C213 H213 120.1 . . ?
C21A C213 C212 119.5(8) . . ?
C21A C213 H21A 120.2 . . ?
C213 C214 H214 120.2 . . ?
C213 C214 C215 119.65(17) . . ?
C215 C214 H214 120.2 . . ?
C214 C215 H215 119.6 . . ?
C214 C215 C216 120.73(17) . . ?
C216 C215 H215 119.6 . . ?
C211 C216 H216 120.0 . . ?
C215 C216 C211 119.98(16) . . ?
C215 C216 H216 120.0 . . ?
Cl1 C1S H1SA 104.5 . . ?
Cl1 C1S H1SB 104.5 . . ?
Cl1 C1S Cl2 131.0(6) . . ?
H1SA C1S H1SB 105.7 . . ?
Cl2 C1S H1SA 104.5 . . ?
Cl2 C1S H1SB 104.5 . . ?
C213 C21A H21B 121.1 . . ?
C22A C21A C213 117.8(15) . . ?
C22A C21A H21B 121.1 . . ?
C21A C22A H22A 119.4 . . ?
C21A C22A C23A 121.2(15) . . ?
C23A C22A H22A 119.4 . . ?
C211 C23A C22A 122.3(13) . . ?
C211 C23A H23A 118.8 . . ?
C22A C23A H23A 118.8 . . ?
C4 C3 P2 114.6(15) . . ?
C4 C3 C8 116.3(15) . . ?
C8 C3 P2 128.7(10) . . ?
C3 C4 H4A 118.8 . . ?
C3 C4 C5 122.4(13) . . ?
C5 C4 H4A 118.8 . . ?
C4 C5 H5A 121.0 . . ?
C6 C5 C4 118.0(9) . . ?
C6 C5 H5A 121.0 . . ?
C5 C6 H6A 118.8 . . ?
C7 C6 C5 122.4(11) . . ?
C7 C6 H6A 118.8 . . ?
C6 C7 H7A 120.8 . . ?
C6 C7 C8 118.3(11) . . ?
C8 C7 H7A 120.8 . . ?
C3 C8 H8A 118.7 . . ?
C7 C8 C3 122.6(10) . . ?
C7 C8 H8A 118.7 . . ?

loop_
_geom_bond_atom_site_label_1
_geom_bond_atom_site_label_2
_geom_bond_distance
_geom_bond_site_symmetry_2
_geom_bond_publ_flag
Ru1 P1 2.2769(3) . ?
Ru1 P2 2.3341(3) . ?
Ru1 C2' 2.1472(14) . ?
Ru1 C2 2.0452(15) . ?
Ru1 B3' 2.3388(15) . ?
Ru1 H3' 1.873(18) . ?
P1 C100 1.8184(14) . ?
P1 C101 1.8301(13) . ?
P1 C111 1.8309(14) . ?
C1 C1' 1.5113(19) . ?
C1 C2 1.7209(18) . ?
C1 B3 1.712(2) . ?
C1 B4 1.708(2) . ?
C1 B5 1.706(2) . ?
C1 B6 1.724(2) . ?
C1' C2' 1.6979(18) . ?
C1' B3' 1.706(2) . ?
C1' B4' 1.712(2) . ?
C1' B5' 1.6787(19) . ?
C1' B6' 1.715(2) . ?
P2 C200 1.8200(17) . ?
P2 C201 1.912(14) . ?
P2 C211 1.8394(14) . ?
P2 C3 1.73(2) . ?
C2' B3' 1.676(2) . ?
C2' B6' 1.730(2) . ?
C2' B7' 1.729(2) . ?
C2' B11' 1.718(2) . ?
C2 B3 1.752(2) . ?
C2 B6 1.761(2) . ?
C2 B7 1.725(2) . ?
C2 B11 1.735(2) . ?
B3 H3 1.067(18) . ?
B3 B4 1.785(2) . ?
B3 B7 1.756(2) . ?
B3 B8 1.765(2) . ?
B3' H3' 1.136(18) . ?
B3' B4' 1.773(2) . ?
B3' B7' 1.749(3) . ?
B3' B8' 1.755(2) . ?
B4' H4' 1.06(2) . ?
B4' B5' 1.793(2) . ?
B4' B8' 1.789(3) . ?
B4' B9' 1.770(3) . ?
B4 H4 1.050(19) . ?
B4 B5 1.779(3) . ?
B4 B8 1.784(2) . ?
B4 B9 1.775(2) . ?
B5 H5 1.056(19) . ?
B5 B6 1.790(2) . ?
B5 B9 1.776(3) . ?
B5 B10 1.778(3) . ?
B5' H5' 1.095(18) . ?
B5' B6' 1.806(2) . ?
B5' B9' 1.780(2) . ?
B5' B10' 1.778(2) . ?
B6 H6 1.05(2) . ?
B6 B10 1.764(3) . ?
B6 B11 1.756(3) . ?
B6' H6' 1.045(18) . ?
B6' B10' 1.776(2) . ?
B6' B11' 1.771(2) . ?
B7' H7' 1.071(19) . ?
B7' B8' 1.777(2) . ?
B7' B11' 1.754(2) . ?
B7' B12' 1.761(2) . ?
B7 H7 1.09(2) . ?
B7 B8 1.787(3) . ?
B7 B11 1.765(3) . ?
B7 B12 1.779(2) . ?
B8' H8' 1.04(2) . ?
B8' B9' 1.784(3) . ?
B8' B12' 1.799(3) . ?
B8 H8 1.08(2) . ?
B8 B9 1.788(3) . ?
B8 B12 1.776(3) . ?
B9' H9' 1.058(19) . ?
B9' B10' 1.792(3) . ?
B9' B12' 1.781(3) . ?
B9 H9 1.09(2) . ?
B9 B10 1.785(3) . ?
B9 B12 1.784(3) . ?
B10' H10' 1.053(19) . ?
B10' B11' 1.784(2) . ?
B10' B12' 1.788(3) . ?
B10 H10 1.09(2) . ?
B10 B11 1.786(3) . ?
B10 B12 1.777(3) . ?
B11 H11 1.09(2) . ?
B11 B12 1.776(3) . ?
B11' H11' 1.084(18) . ?
B11' B12' 1.798(2) . ?
B12 H12 1.07(2) . ?
B12' H12' 1.06(2) . ?
C100 H10A 0.9800 . ?
C100 H10B 0.9800 . ?
C100 H10C 0.9800 . ?
C101 C102 1.3968(19) . ?
C101 C106 1.392(2) . ?
C102 H102 0.9500 . ?
C102 C103 1.387(2) . ?
C103 H103 0.9500 . ?
C103 C104 1.386(2) . ?
C104 H104 0.9500 . ?
C104 C105 1.384(2) . ?
C105 H105 0.9500 . ?
C105 C106 1.392(2) . ?
C106 H106 0.9500 . ?
C111 C112 1.402(2) . ?
C111 C116 1.3995(19) . ?
C112 H112 0.9500 . ?
C112 C113 1.387(2) . ?
C113 H113 0.9500 . ?
C113 C114 1.388(2) . ?
C114 H114 0.9500 . ?
C114 C115 1.386(2) . ?
C115 H115 0.9500 . ?
C115 C116 1.387(2) . ?
C116 H116 0.9500 . ?
C200 H20A 0.9800 . ?
C200 H20B 0.9800 . ?
C200 H20C 0.9800 . ?
C201 C202 1.391(8) . ?
C201 C206 1.374(18) . ?
C202 H202 0.9500 . ?
C202 C203 1.399(17) . ?
C203 H203 0.9500 . ?
C203 C204 1.375(16) . ?
C204 H204 0.9500 . ?
C204 C205 1.381(8) . ?
C205 H205 0.9500 . ?
C205 C206 1.384(15) . ?
C206 H206 0.9500 . ?
C211 C212 1.394(2) . ?
C211 C216 1.401(2) . ?
C211 C23A 1.393(15) . ?
C212 H212 0.9500 . ?
C212 C213 1.385(2) . ?
C213 H213 0.9500 . ?
C213 H21A 0.9500 . ?
C213 C214 1.384(3) . ?
C213 C21A 1.38(2) . ?
C214 H214 0.9500 . ?
C214 C215 1.388(3) . ?
C215 H215 0.9500 . ?
C215 C216 1.392(3) . ?
C216 H216 0.9500 . ?
Cl1 C1S 1.480(10) . ?
C1S H1SA 0.9900 . ?
C1S H1SB 0.9900 . ?
C1S Cl2 1.759(9) . ?
C21A H21B 0.9500 . ?
C21A C22A 1.34(3) . ?
C22A H22A 0.9500 . ?
C22A C23A 1.40(2) . ?
C23A H23A 0.9500 . ?
C3 C4 1.382(12) . ?
C3 C8 1.40(3) . ?
C4 H4A 0.9500 . ?
C4 C5 1.40(2) . ?
C5 H5A 0.9500 . ?
C5 C6 1.370(19) . ?
C6 H6A 0.9500 . ?
C6 C7 1.368(12) . ?
C7 H7A 0.9500 . ?
C7 C8 1.38(2) . ?
C8 H8A 0.9500 . ?

loop_
_geom_torsion_atom_site_label_1
_geom_torsion_atom_site_label_2
_geom_torsion_atom_site_label_3
_geom_torsion_atom_site_label_4
_geom_torsion
_geom_torsion_site_symmetry_1
_geom_torsion_site_symmetry_2
_geom_torsion_site_symmetry_3
_geom_torsion_site_symmetry_4
_geom_torsion_publ_flag
Ru1 P1 C101 C102 -59.25(12) . . . . ?
Ru1 P1 C101 C106 121.36(11) . . . . ?
Ru1 P1 C111 C112 47.00(12) . . . . ?
Ru1 P1 C111 C116 -135.40(10) . . . . ?
Ru1 P2 C211 C212 49.57(13) . . . . ?
Ru1 P2 C211 C216 -130.80(14) . . . . ?
Ru1 P2 C211 C23A -97.5(9) . . . . ?
Ru1 P2 C3 C4 -43.1(14) . . . . ?
Ru1 P2 C3 C8 129.9(17) . . . . ?
Ru1 C2' B3' C1' 113.73(8) . . . . ?
Ru1 C2' B3' B4' 147.48(12) . . . . ?
Ru1 C2' B3' B7' -109.73(8) . . . . ?
Ru1 C2' B3' B8' -147.47(11) . . . . ?
Ru1 C2' B6' C1' -62.25(17) . . . . ?
Ru1 C2' B6' B5' -96.79(18) . . . . ?
Ru1 C2' B6' B10' -158.71(14) . . . . ?
Ru1 C2' B6' B11' 161.33(18) . . . . ?
Ru1 C2' B7' B3' 66.59(8) . . . . ?
Ru1 C2' B7' B8' 102.96(11) . . . . ?
Ru1 C2' B7' B11' -152.86(9) . . . . ?
Ru1 C2' B7' B12' 167.05(10) . . . . ?
Ru1 C2' B11' B6' -161.22(18) . . . . ?
Ru1 C2' B11' B7' 57.67(18) . . . . ?
Ru1 C2' B11' B10' 158.99(14) . . . . ?
Ru1 C2' B11' B12' 96.50(18) . . . . ?
Ru1 C2 B3 C1 98.42(10) . . . . ?
Ru1 C2 B3 B4 132.20(10) . . . . ?
Ru1 C2 B3 B7 -125.97(10) . . . . ?
Ru1 C2 B3 B8 -164.02(9) . . . . ?
Ru1 C2 B6 C1 -97.70(10) . . . . ?
Ru1 C2 B6 B5 -131.30(11) . . . . ?
Ru1 C2 B6 B10 165.43(10) . . . . ?
Ru1 C2 B6 B11 126.84(12) . . . . ?
Ru1 C2 B7 B3 97.48(13) . . . . ?
Ru1 C2 B7 B8 135.02(12) . . . . ?
Ru1 C2 B7 B11 -123.93(14) . . . . ?
Ru1 C2 B7 B12 -161.95(11) . . . . ?
Ru1 C2 B11 B6 -98.79(14) . . . . ?
Ru1 C2 B11 B7 122.13(14) . . . . ?
Ru1 C2 B11 B10 -136.85(13) . . . . ?
Ru1 C2 B11 B12 160.12(11) . . . . ?
Ru1 B3' B4' C1' 33.54(19) . . . . ?
Ru1 B3' B4' B5' 67.7(2) . . . . ?
Ru1 B3' B4' B8' 169.9(2) . . . . ?
Ru1 B3' B4' B9' 130.18(19) . . . . ?
Ru1 B3' B7' C2' -56.34(7) . . . . ?
Ru1 B3' B7' B8' 164.95(10) . . . . ?
Ru1 B3' B7' B11' -90.99(10) . . . . ?
Ru1 B3' B7' B12' -155.69(10) . . . . ?
Ru1 B3' B8' B4' -169.9(2) . . . . ?
Ru1 B3' B8' B7' -30.4(2) . . . . ?
Ru1 B3' B8' B9' -130.51(18) . . . . ?
Ru1 B3' B8' B12' -68.3(2) . . . . ?
P1 C101 C102 C103 -178.32(11) . . . . ?
P1 C101 C106 C105 178.43(12) . . . . ?
P1 C111 C112 C113 175.89(12) . . . . ?
P1 C111 C116 C115 -176.56(11) . . . . ?
C1 C1' C2' Ru1 40.99(12) . . . . ?
C1 C1' C2' B3' 105.22(12) . . . . ?
C1 C1' C2' B6' -110.02(12) . . . . ?
C1 C1' C2' B7' 145.11(12) . . . . ?
C1 C1' C2' B11' -149.87(11) . . . . ?
C1 C1' B3' Ru1 -49.43(11) . . . . ?
C1 C1' B3' C2' -103.68(12) . . . . ?
C1 C1' B3' B4' 114.05(13) . . . . ?
C1 C1' B3' B7' -142.69(11) . . . . ?
C1 C1' B3' B8' 153.11(12) . . . . ?
C1 C1' B4' B3' -103.03(14) . . . . ?
C1 C1' B4' B5' 117.08(14) . . . . ?
C1 C1' B4' B8' -140.84(13) . . . . ?
C1 C1' B4' B9' 156.85(12) . . . . ?
C1 C1' B5' B4' -111.15(14) . . . . ?
C1 C1' B5' B6' 107.14(14) . . . . ?
C1 C1' B5' B9' -150.84(13) . . . . ?
C1 C1' B5' B10' 146.45(13) . . . . ?
C1 C1' B6' C2' 102.66(12) . . . . ?
C1 C1' B6' B5' -118.13(13) . . . . ?
C1 C1' B6' B10' -157.20(11) . . . . ?
C1 C1' B6' B11' 140.31(11) . . . . ?
C1 C2 B3 B4 33.78(10) . . . . ?
C1 C2 B3 B7 135.62(11) . . . . ?
C1 C2 B3 B8 97.56(12) . . . . ?
C1 C2 B6 B5 -33.60(11) . . . . ?
C1 C2 B6 B10 -96.87(13) . . . . ?
C1 C2 B6 B11 -135.47(13) . . . . ?
C1 C2 B7 B3 -38.72(10) . . . . ?
C1 C2 B7 B8 -1.18(15) . . . . ?
C1 C2 B7 B11 99.87(11) . . . . ?
C1 C2 B7 B12 61.85(14) . . . . ?
C1 C2 B11 B6 38.93(11) . . . . ?
C1 C2 B11 B7 -100.16(12) . . . . ?
C1 C2 B11 B10 0.86(17) . . . . ?
C1 C2 B11 B12 -62.16(14) . . . . ?
C1 B3 B4 B5 33.75(11) . . . . ?
C1 B3 B4 B8 134.77(12) . . . . ?
C1 B3 B4 B9 96.93(13) . . . . ?
C1 B3 B7 C2 38.72(10) . . . . ?
C1 B3 B7 B8 -99.12(12) . . . . ?
C1 B3 B7 B11 1.81(15) . . . . ?
C1 B3 B7 B12 -61.72(15) . . . . ?
C1 B3 B8 B4 -38.82(11) . . . . ?
C1 B3 B8 B7 99.45(12) . . . . ?
C1 B3 B8 B9 -1.23(15) . . . . ?
C1 B3 B8 B12 62.07(14) . . . . ?
C1 B4 B5 B6 33.93(11) . . . . ?
C1 B4 B5 B9 134.16(12) . . . . ?
C1 B4 B5 B10 96.57(13) . . . . ?
C1 B4 B8 B3 38.78(10) . . . . ?
C1 B4 B8 B7 1.86(16) . . . . ?
C1 B4 B8 B9 -98.84(13) . . . . ?
C1 B4 B8 B12 -61.32(14) . . . . ?
C1 B4 B9 B5 -39.24(10) . . . . ?
C1 B4 B9 B8 98.58(12) . . . . ?
C1 B4 B9 B10 -1.84(16) . . . . ?
C1 B4 B9 B12 61.24(17) . . . . ?
C1 B5 B6 C2 34.05(11) . . . . ?
C1 B5 B6 B10 134.60(14) . . . . ?
C1 B5 B6 B11 96.56(12) . . . . ?
C1 B5 B9 B4 39.31(10) . . . . ?
C1 B5 B9 B8 1.57(16) . . . . ?
C1 B5 B9 B10 -98.80(12) . . . . ?
C1 B5 B9 B12 -61.38(15) . . . . ?
C1 B5 B10 B6 -39.14(12) . . . . ?
C1 B5 B10 B9 98.76(13) . . . . ?
C1 B5 B10 B11 -2.04(19) . . . . ?
C1 B5 B10 B12 61.12(17) . . . . ?
C1 B6 B10 B5 38.64(11) . . . . ?
C1 B6 B10 B9 1.04(16) . . . . ?
C1 B6 B10 B11 -99.51(13) . . . . ?
C1 B6 B10 B12 -62.43(15) . . . . ?
C1 B6 B11 C2 -38.61(11) . . . . ?
C1 B6 B11 B7 -2.39(16) . . . . ?
C1 B6 B11 B10 98.52(14) . . . . ?
C1 B6 B11 B12 61.32(15) . . . . ?
C1' C1 C2 Ru1 0.69(13) . . . . ?
C1' C1 C2 B3 108.21(12) . . . . ?
C1' C1 C2 B6 -108.67(13) . . . . ?
C1' C1 C2 B7 147.69(11) . . . . ?
C1' C1 C2 B11 -148.06(12) . . . . ?
C1' C1 B3 C2 -102.07(12) . . . . ?
C1' C1 B3 B4 116.27(13) . . . . ?
C1' C1 B3 B7 -140.47(12) . . . . ?
C1' C1 B3 B8 156.01(12) . . . . ?
C1' C1 B4 B3 -104.18(14) . . . . ?
C1' C1 B4 B5 114.25(14) . . . . ?
C1' C1 B4 B8 -143.26(13) . . . . ?
C1' C1 B4 B9 154.20(12) . . . . ?
C1' C1 B5 B4 -113.77(14) . . . . ?
C1' C1 B5 B6 104.51(15) . . . . ?
C1' C1 B5 B9 -153.68(13) . . . . ?
C1' C1 B5 B10 143.76(14) . . . . ?
C1' C1 B6 C2 101.95(12) . . . . ?
C1' C1 B6 B5 -116.52(13) . . . . ?
C1' C1 B6 B10 -156.12(12) . . . . ?
C1' C1 B6 B11 140.54(13) . . . . ?
C1' C2' B3' Ru1 -113.73(8) . . . . ?
C1' C2' B3' B4' 33.75(11) . . . . ?
C1' C2' B3' B7' 136.54(11) . . . . ?
C1' C2' B3' B8' 98.80(12) . . . . ?
C1' C2' B6' B5' -34.55(9) . . . . ?
C1' C2' B6' B10' -96.47(11) . . . . ?
C1' C2' B6' B11' -136.43(11) . . . . ?
C1' C2' B7' B3' -39.43(10) . . . . ?
C1' C2' B7' B8' -3.06(15) . . . . ?
C1' C2' B7' B11' 101.12(11) . . . . ?
C1' C2' B7' B12' 61.03(15) . . . . ?
C1' C2' B11' B6' 39.02(10) . . . . ?
C1' C2' B11' B7' -102.09(11) . . . . ?
C1' C2' B11' B10' -0.77(14) . . . . ?
C1' C2' B11' B12' -63.26(13) . . . . ?
C1' B3' B4' B5' 34.17(10) . . . . ?
C1' B3' B4' B8' 136.38(13) . . . . ?
C1' B3' B4' B9' 96.64(12) . . . . ?
C1' B3' B7' C2' 38.85(10) . . . . ?
C1' B3' B7' B8' -99.86(12) . . . . ?
C1' B3' B7' B11' 4.20(14) . . . . ?
C1' B3' B7' B12' -60.50(14) . . . . ?
C1' B3' B8' B4' -38.14(11) . . . . ?
C1' B3' B8' B7' 101.35(12) . . . . ?
C1' B3' B8' B9' 1.27(16) . . . . ?
C1' B3' B8' B12' 63.45(14) . . . . ?
C1' B4' B5' B6' 33.87(10) . . . . ?
C1' B4' B5' B9' 134.08(12) . . . . ?
C1' B4' B5' B10' 96.65(12) . . . . ?
C1' B4' B8' B3' 37.59(11) . . . . ?
C1' B4' B8' B7' 1.57(16) . . . . ?
C1' B4' B8' B9' -97.17(12) . . . . ?
C1' B4' B8' B12' -60.73(14) . . . . ?
C1' B4' B9' B5' -38.39(10) . . . . ?
C1' B4' B9' B8' 99.90(12) . . . . ?
C1' B4' B9' B10' -1.20(15) . . . . ?
C1' B4' B9' B12' 62.63(15) . . . . ?
C1' B5' B6' C2' 35.50(10) . . . . ?
C1' B5' B6' B10' 134.61(12) . . . . ?
C1' B5' B6' B11' 96.98(11) . . . . ?
C1' B5' B9' B4' 39.50(10) . . . . ?
C1' B5' B9' B8' 1.79(15) . . . . ?
C1' B5' B9' B10' -98.86(11) . . . . ?
C1' B5' B9' B12' -62.62(15) . . . . ?
C1' B5' B10' B6' -39.02(10) . . . . ?
C1' B5' B10' B9' 98.61(12) . . . . ?
C1' B5' B10' B11' -1.51(15) . . . . ?
C1' B5' B10' B12' 62.58(14) . . . . ?
C1' B6' B10' B5' 37.77(10) . . . . ?
C1' B6' B10' B9' -0.12(14) . . . . ?
C1' B6' B10' B11' -100.27(11) . . . . ?
C1' B6' B10' B12' -63.44(14) . . . . ?
C1' B6' B11' C2' -37.80(9) . . . . ?
C1' B6' B11' B7' -2.85(14) . . . . ?
C1' B6' B11' B10' 96.77(12) . . . . ?
C1' B6' B11' B12' 60.22(14) . . . . ?
P2 C201 C202 C203 174.7(10) . . . . ?
P2 C201 C206 C205 -174.1(9) . . . . ?
P2 C211 C212 C213 -177.00(12) . . . . ?
P2 C211 C216 C215 177.34(16) . . . . ?
P2 C211 C23A C22A 168.2(13) . . . . ?
P2 C3 C4 C5 175.2(14) . . . . ?
P2 C3 C8 C7 -172.7(14) . . . . ?
C2' C1' B3' Ru1 54.24(7) . . . . ?
C2' C1' B3' B4' -142.28(12) . . . . ?
C2' C1' B3' B7' -39.01(10) . . . . ?
C2' C1' B3' B8' -103.22(13) . . . . ?
C2' C1' B4' B3' 34.24(11) . . . . ?
C2' C1' B4' B5' -105.65(12) . . . . ?
C2' C1' B4' B8' -3.56(15) . . . . ?
C2' C1' B4' B9' -65.87(13) . . . . ?
C2' C1' B5' B4' 103.47(12) . . . . ?
C2' C1' B5' B6' -38.23(10) . . . . ?
C2' C1' B5' B9' 63.78(13) . . . . ?
C2' C1' B5' B10' 1.07(14) . . . . ?
C2' C1' B6' B5' 139.21(11) . . . . ?
C2' C1' B6' B10' 100.14(11) . . . . ?
C2' C1' B6' B11' 37.65(9) . . . . ?
C2' B3' B4' C1' -34.28(11) . . . . ?
C2' B3' B4' B5' -0.11(16) . . . . ?
C2' B3' B4' B8' 102.10(14) . . . . ?
C2' B3' B4' B9' 62.36(15) . . . . ?
C2' B3' B7' B8' -138.71(12) . . . . ?
C2' B3' B7' B11' -34.65(10) . . . . ?
C2' B3' B7' B12' -99.35(13) . . . . ?
C2' B3' B8' B4' -101.89(12) . . . . ?
C2' B3' B8' B7' 37.59(11) . . . . ?
C2' B3' B8' B9' -62.49(15) . . . . ?
C2' B3' B8' B12' -0.30(15) . . . . ?
C2' B6' B10' B5' 98.89(11) . . . . ?
C2' B6' B10' B9' 60.99(13) . . . . ?
C2' B6' B10' B11' -39.16(10) . . . . ?
C2' B6' B10' B12' -2.32(15) . . . . ?
C2' B6' B11' B7' 34.95(10) . . . . ?
C2' B6' B11' B10' 134.57(12) . . . . ?
C2' B6' B11' B12' 98.02(12) . . . . ?
C2' B7' B8' B3' -35.45(11) . . . . ?
C2' B7' B8' B4' 0.88(17) . . . . ?
C2' B7' B8' B9' 63.37(15) . . . . ?
C2' B7' B8' B12' 100.93(13) . . . . ?
C2' B7' B11' B6' -34.83(10) . . . . ?
C2' B7' B11' B10' -98.21(12) . . . . ?
C2' B7' B11' B12' -135.55(12) . . . . ?
C2' B7' B12' B8' -99.34(13) . . . . ?
C2' B7' B12' B9' -61.52(15) . . . . ?
C2' B7' B12' B10' 1.82(16) . . . . ?
C2' B7' B12' B11' 38.93(11) . . . . ?
C2' B11' B12' B7' -38.98(11) . . . . ?
C2' B11' B12' B8' -1.92(15) . . . . ?
C2' B11' B12' B9' 61.01(15) . . . . ?
C2' B11' B12' B10' 99.02(12) . . . . ?
C2 C1 C1' C2' -28.45(14) . . . . ?
C2 C1 C1' B3' 36.65(14) . . . . ?
C2 C1 C1' B4' 108.03(13) . . . . ?
C2 C1 C1' B5' -173.63(11) . . . . ?
C2 C1 C1' B6' -96.70(13) . . . . ?
C2 C1 B3 B4 -141.67(11) . . . . ?
C2 C1 B3 B7 -38.41(10) . . . . ?
C2 C1 B3 B8 -101.92(12) . . . . ?
C2 C1 B4 B3 36.34(10) . . . . ?
C2 C1 B4 B5 -105.24(12) . . . . ?
C2 C1 B4 B8 -2.74(15) . . . . ?
C2 C1 B4 B9 -65.28(14) . . . . ?
C2 C1 B5 B4 105.19(12) . . . . ?
C2 C1 B5 B6 -36.53(12) . . . . ?
C2 C1 B5 B9 65.28(14) . . . . ?
C2 C1 B5 B10 2.72(17) . . . . ?
C2 C1 B6 B5 141.53(13) . . . . ?
C2 C1 B6 B10 101.92(13) . . . . ?
C2 C1 B6 B11 38.58(11) . . . . ?
C2 B3 B4 C1 -34.24(10) . . . . ?
C2 B3 B4 B5 -0.49(15) . . . . ?
C2 B3 B4 B8 100.53(13) . . . . ?
C2 B3 B4 B9 62.69(15) . . . . ?
C2 B3 B7 B8 -137.85(12) . . . . ?
C2 B3 B7 B11 -36.92(11) . . . . ?
C2 B3 B7 B12 -100.45(14) . . . . ?
C2 B3 B8 B4 -101.17(12) . . . . ?
C2 B3 B8 B7 37.11(11) . . . . ?
C2 B3 B8 B9 -63.57(14) . . . . ?
C2 B3 B8 B12 -0.28(15) . . . . ?
C2 B6 B10 B5 100.40(12) . . . . ?
C2 B6 B10 B9 62.80(15) . . . . ?
C2 B6 B10 B11 -37.74(11) . . . . ?
C2 B6 B10 B12 -0.66(16) . . . . ?
C2 B6 B11 B7 36.23(11) . . . . ?
C2 B6 B11 B10 137.14(14) . . . . ?
C2 B6 B11 B12 99.94(13) . . . . ?
C2 B7 B8 B3 -37.85(11) . . . . ?
C2 B7 B8 B4 -0.43(16) . . . . ?
C2 B7 B8 B9 62.49(15) . . . . ?
C2 B7 B8 B12 100.02(14) . . . . ?
C2 B7 B11 B6 -36.90(12) . . . . ?
C2 B7 B11 B10 -100.11(13) . . . . ?
C2 B7 B11 B12 -137.33(12) . . . . ?
C2 B7 B12 B8 -101.05(13) . . . . ?
C2 B7 B12 B9 -63.29(18) . . . . ?
C2 B7 B12 B10 0.39(17) . . . . ?
C2 B7 B12 B11 37.77(11) . . . . ?
C2 B11 B12 B7 -37.42(11) . . . . ?
C2 B11 B12 B8 -0.36(16) . . . . ?
C2 B11 B12 B9 63.52(16) . . . . ?
C2 B11 B12 B10 100.94(13) . . . . ?
B3 C1 C1' C2' 39.23(15) . . . . ?
B3 C1 C1' B3' 104.32(13) . . . . ?
B3 C1 C1' B4' 175.71(11) . . . . ?
B3 C1 C1' B5' -105.95(14) . . . . ?
B3 C1 C1' B6' -29.02(16) . . . . ?
B3 C1 C2 Ru1 -107.52(10) . . . . ?
B3 C1 C2 B6 143.12(12) . . . . ?
B3 C1 C2 B7 39.48(11) . . . . ?
B3 C1 C2 B11 103.73(13) . . . . ?
B3 C1 B4 B5 -141.57(12) . . . . ?
B3 C1 B4 B8 -39.08(11) . . . . ?
B3 C1 B4 B9 -101.62(12) . . . . ?
B3 C1 B5 B4 37.40(11) . . . . ?
B3 C1 B5 B6 -104.33(13) . . . . ?
B3 C1 B5 B9 -2.52(15) . . . . ?
B3 C1 B5 B10 -65.07(16) . . . . ?
B3 C1 B6 C2 -34.86(11) . . . . ?
B3 C1 B6 B5 106.66(13) . . . . ?
B3 C1 B6 B10 67.06(14) . . . . ?
B3 C1 B6 B11 3.72(16) . . . . ?
B3 C2 B6 C1 33.02(11) . . . . ?
B3 C2 B6 B5 -0.58(16) . . . . ?
B3 C2 B6 B10 -63.85(14) . . . . ?
B3 C2 B6 B11 -102.45(13) . . . . ?
B3 C2 B7 B8 37.54(11) . . . . ?
B3 C2 B7 B11 138.59(12) . . . . ?
B3 C2 B7 B12 100.57(13) . . . . ?
B3 C2 B11 B6 101.28(12) . . . . ?
B3 C2 B11 B7 -37.81(11) . . . . ?
B3 C2 B11 B10 63.21(16) . . . . ?
B3 C2 B11 B12 0.19(15) . . . . ?
B3 B4 B5 C1 -33.79(10) . . . . ?
B3 B4 B5 B6 0.13(16) . . . . ?
B3 B4 B5 B9 100.37(13) . . . . ?
B3 B4 B5 B10 62.78(15) . . . . ?
B3 B4 B8 B7 -36.91(11) . . . . ?
B3 B4 B8 B9 -137.62(14) . . . . ?
B3 B4 B8 B12 -100.10(13) . . . . ?
B3 B4 B9 B5 -100.45(13) . . . . ?
B3 B4 B9 B8 37.37(12) . . . . ?
B3 B4 B9 B10 -63.05(16) . . . . ?
B3 B4 B9 B12 0.03(19) . . . . ?
B3 B7 B8 B4 37.42(11) . . . . ?
B3 B7 B8 B9 100.34(13) . . . . ?
B3 B7 B8 B12 137.87(14) . . . . ?
B3 B7 B11 C2 37.28(11) . . . . ?
B3 B7 B11 B6 0.38(17) . . . . ?
B3 B7 B11 B10 -62.83(16) . . . . ?
B3 B7 B11 B12 -100.05(13) . . . . ?
B3 B7 B12 B8 -37.39(12) . . . . ?
B3 B7 B12 B9 0.37(19) . . . . ?
B3 B7 B12 B10 64.05(17) . . . . ?
B3 B7 B12 B11 101.43(13) . . . . ?
B3 B8 B9 B4 -37.96(12) . . . . ?
B3 B8 B9 B5 -0.22(17) . . . . ?
B3 B8 B9 B10 63.04(16) . . . . ?
B3 B8 B9 B12 99.99(14) . . . . ?
B3 B8 B12 B7 37.11(12) . . . . ?
B3 B8 B12 B9 -100.91(14) . . . . ?
B3 B8 B12 B10 -63.56(16) . . . . ?
B3 B8 B12 B11 0.40(17) . . . . ?
B3' C1' C2' Ru1 -64.23(8) . . . . ?
B3' C1' C2' B6' 144.77(11) . . . . ?
B3' C1' C2' B7' 39.89(11) . . . . ?
B3' C1' C2' B11' 104.91(12) . . . . ?
B3' C1' B4' B5' -139.89(12) . . . . ?
B3' C1' B4' B8' -37.81(11) . . . . ?
B3' C1' B4' B9' -100.12(13) . . . . ?
B3' C1' B5' B4' 38.67(12) . . . . ?
B3' C1' B5' B6' -103.04(12) . . . . ?
B3' C1' B5' B9' -1.02(15) . . . . ?
B3' C1' B5' B10' -63.73(14) . . . . ?
B3' C1' B6' C2' -32.02(10) . . . . ?
B3' C1' B6' B5' 107.19(12) . . . . ?
B3' C1' B6' B10' 68.12(13) . . . . ?
B3' C1' B6' B11' 5.63(14) . . . . ?
B3' C2' B6' C1' 32.86(11) . . . . ?
B3' C2' B6' B5' -1.68(15) . . . . ?
B3' C2' B6' B10' -63.60(14) . . . . ?
B3' C2' B6' B11' -103.56(12) . . . . ?
B3' C2' B7' B8' 36.37(11) . . . . ?
B3' C2' B7' B11' 140.55(11) . . . . ?
B3' C2' B7' B12' 100.46(13) . . . . ?
B3' C2' B11' B6' 104.09(12) . . . . ?
B3' C2' B11' B7' -37.02(11) . . . . ?
B3' C2' B11' B10' 64.30(14) . . . . ?
B3' C2' B11' B12' 1.81(14) . . . . ?
B3' B4' B5' C1' -34.78(11) . . . . ?
B3' B4' B5' B6' -0.90(15) . . . . ?
B3' B4' B5' B9' 99.31(13) . . . . ?
B3' B4' B5' B10' 61.88(14) . . . . ?
B3' B4' B8' B7' -36.02(12) . . . . ?
B3' B4' B8' B9' -134.76(12) . . . . ?
B3' B4' B8' B12' -98.32(12) . . . . ?
B3' B4' B9' B5' -99.09(11) . . . . ?
B3' B4' B9' B8' 39.20(11) . . . . ?
B3' B4' B9' B10' -61.91(14) . . . . ?
B3' B4' B9' B12' 1.92(16) . . . . ?
B3' B7' B8' B4' 36.32(12) . . . . ?
B3' B7' B8' B9' 98.82(13) . . . . ?
B3' B7' B8' B12' 136.37(12) . . . . ?
B3' B7' B11' C2' 34.03(10) . . . . ?
B3' B7' B11' B6' -0.80(15) . . . . ?
B3' B7' B11' B10' -64.18(14) . . . . ?
B3' B7' B11' B12' -101.52(12) . . . . ?
B3' B7' B12' B8' -38.70(11) . . . . ?
B3' B7' B12' B9' -0.89(16) . . . . ?
B3' B7' B12' B10' 62.46(15) . . . . ?
B3' B7' B12' B11' 99.57(12) . . . . ?
B3' B8' B9' B4' -39.72(12) . . . . ?
B3' B8' B9' B5' -1.91(17) . . . . ?
B3' B8' B9' B10' 61.45(16) . . . . ?
B3' B8' B9' B12' 99.27(13) . . . . ?
B3' B8' B12' B7' 38.06(11) . . . . ?
B3' B8' B12' B9' -99.28(13) . . . . ?
B3' B8' B12' B10' -61.50(14) . . . . ?
B3' B8' B12' B11' 1.37(15) . . . . ?
B4' C1' C2' Ru1 -99.84(10) . . . . ?
B4' C1' C2' B3' -35.62(11) . . . . ?
B4' C1' C2' B6' 109.15(12) . . . . ?
B4' C1' C2' B7' 4.27(14) . . . . ?
B4' C1' C2' B11' 69.30(13) . . . . ?
B4' C1' B3' Ru1 -163.48(11) . . . . ?
B4' C1' B3' C2' 142.28(12) . . . . ?
B4' C1' B3' B7' 103.27(12) . . . . ?
B4' C1' B3' B8' 39.06(12) . . . . ?
B4' C1' B5' B6' -141.71(12) . . . . ?
B4' C1' B5' B9' -39.69(11) . . . . ?
B4' C1' B5' B10' -102.40(13) . . . . ?
B4' C1' B6' C2' -100.86(12) . . . . ?
B4' C1' B6' B5' 38.35(11) . . . . ?
B4' C1' B6' B10' -0.71(15) . . . . ?
B4' C1' B6' B11' -63.20(14) . . . . ?
B4' B3' B7' C2' 101.50(12) . . . . ?
B4' B3' B7' B8' -37.22(11) . . . . ?
B4' B3' B7' B11' 66.85(14) . . . . ?
B4' B3' B7' B12' 2.15(16) . . . . ?
B4' B3' B8' B7' 139.49(12) . . . . ?
B4' B3' B8' B9' 39.41(11) . . . . ?
B4' B3' B8' B12' 101.59(13) . . . . ?
B4' B5' B6' C1' -33.95(11) . . . . ?
B4' B5' B6' C2' 1.55(14) . . . . ?
B4' B5' B6' B10' 100.66(13) . . . . ?
B4' B5' B6' B11' 63.03(14) . . . . ?
B4' B5' B9' B8' -37.71(12) . . . . ?
B4' B5' B9' B10' -138.36(11) . . . . ?
B4' B5' B9' B12' -102.13(13) . . . . ?
B4' B5' B10' B6' -100.68(11) . . . . ?
B4' B5' B10' B9' 36.95(10) . . . . ?
B4' B5' B10' B11' -63.18(14) . . . . ?
B4' B5' B10' B12' 0.92(15) . . . . ?
B4' B8' B9' B5' 37.81(11) . . . . ?
B4' B8' B9' B10' 101.17(13) . . . . ?
B4' B8' B9' B12' 138.99(12) . . . . ?
B4' B8' B12' B7' 101.00(12) . . . . ?
B4' B8' B12' B9' -36.34(11) . . . . ?
B4' B8' B12' B10' 1.44(15) . . . . ?
B4' B8' B12' B11' 64.31(14) . . . . ?
B4' B9' B10' B5' -37.61(11) . . . . ?
B4' B9' B10' B6' 0.85(15) . . . . ?
B4' B9' B10' B11' 63.98(15) . . . . ?
B4' B9' B10' B12' 102.11(13) . . . . ?
B4' B9' B12' B7' -0.67(17) . . . . ?
B4' B9' B12' B8' 37.20(12) . . . . ?
B4' B9' B12' B10' -100.60(13) . . . . ?
B4' B9' B12' B11' -62.85(16) . . . . ?
B4 C1 C1' C2' 112.53(13) . . . . ?
B4 C1 C1' B3' 177.62(12) . . . . ?
B4 C1 C1' B4' -110.99(15) . . . . ?
B4 C1 C1' B5' -32.66(19) . . . . ?
B4 C1 C1' B6' 44.27(17) . . . . ?
B4 C1 C2 Ru1 -144.47(9) . . . . ?
B4 C1 C2 B3 -36.94(11) . . . . ?
B4 C1 C2 B6 106.17(13) . . . . ?
B4 C1 C2 B7 2.53(14) . . . . ?
B4 C1 C2 B11 66.78(14) . . . . ?
B4 C1 B3 C2 141.67(11) . . . . ?
B4 C1 B3 B7 103.26(12) . . . . ?
B4 C1 B3 B8 39.75(11) . . . . ?
B4 C1 B5 B6 -141.72(13) . . . . ?
B4 C1 B5 B9 -39.92(11) . . . . ?
B4 C1 B5 B10 -102.47(15) . . . . ?
B4 C1 B6 C2 -104.30(12) . . . . ?
B4 C1 B6 B5 37.23(12) . . . . ?
B4 C1 B6 B10 -2.38(15) . . . . ?
B4 C1 B6 B11 -65.72(15) . . . . ?
B4 B3 B7 C2 100.10(12) . . . . ?
B4 B3 B7 B8 -37.75(12) . . . . ?
B4 B3 B7 B11 63.18(15) . . . . ?
B4 B3 B7 B12 -0.35(17) . . . . ?
B4 B3 B8 B7 138.28(13) . . . . ?
B4 B3 B8 B9 37.60(12) . . . . ?
B4 B3 B8 B12 100.89(14) . . . . ?
B4 B5 B6 C1 -33.78(11) . . . . ?
B4 B5 B6 C2 0.27(16) . . . . ?
B4 B5 B6 B10 100.82(14) . . . . ?
B4 B5 B6 B11 62.77(15) . . . . ?
B4 B5 B9 B8 -37.74(12) . . . . ?
B4 B5 B9 B10 -138.11(12) . . . . ?
B4 B5 B9 B12 -100.69(14) . . . . ?
B4 B5 B10 B6 -100.48(13) . . . . ?
B4 B5 B10 B9 37.43(12) . . . . ?
B4 B5 B10 B11 -63.38(18) . . . . ?
B4 B5 B10 B12 -0.22(17) . . . . ?
B4 B8 B9 B5 37.74(12) . . . . ?
B4 B8 B9 B10 101.00(14) . . . . ?
B4 B8 B9 B12 137.95(14) . . . . ?
B4 B8 B12 B7 100.71(13) . . . . ?
B4 B8 B12 B9 -37.30(12) . . . . ?
B4 B8 B12 B10 0.04(17) . . . . ?
B4 B8 B12 B11 64.00(15) . . . . ?
B4 B9 B10 B5 -37.49(12) . . . . ?
B4 B9 B10 B6 0.50(17) . . . . ?
B4 B9 B10 B11 63.24(17) . . . . ?
B4 B9 B10 B12 100.39(14) . . . . ?
B4 B9 B12 B7 -0.2(2) . . . . ?
B4 B9 B12 B8 37.55(13) . . . . ?
B4 B9 B12 B10 -100.89(15) . . . . ?
B4 B9 B12 B11 -63.39(18) . . . . ?
B5 C1 C1' C2' -169.95(12) . . . . ?
B5 C1 C1' B3' -104.86(14) . . . . ?
B5 C1 C1' B4' -33.47(19) . . . . ?
B5 C1 C1' B5' 44.87(19) . . . . ?
B5 C1 C1' B6' 121.80(14) . . . . ?
B5 C1 C2 Ru1 146.44(10) . . . . ?
B5 C1 C2 B3 -106.04(13) . . . . ?
B5 C1 C2 B6 37.08(13) . . . . ?
B5 C1 C2 B7 -66.56(14) . . . . ?
B5 C1 C2 B11 -2.31(16) . . . . ?
B5 C1 B3 C2 104.32(12) . . . . ?
B5 C1 B3 B4 -37.35(11) . . . . ?
B5 C1 B3 B7 65.91(14) . . . . ?
B5 C1 B3 B8 2.40(15) . . . . ?
B5 C1 B4 B3 141.57(12) . . . . ?
B5 C1 B4 B8 102.49(13) . . . . ?
B5 C1 B4 B9 39.95(11) . . . . ?
B5 C1 B6 C2 -141.53(13) . . . . ?
B5 C1 B6 B10 -39.60(12) . . . . ?
B5 C1 B6 B11 -102.94(14) . . . . ?
B5 B4 B8 B3 99.92(13) . . . . ?
B5 B4 B8 B7 63.01(15) . . . . ?
B5 B4 B8 B9 -37.70(12) . . . . ?
B5 B4 B8 B12 -0.18(16) . . . . ?
B5 B4 B9 B8 137.82(13) . . . . ?
B5 B4 B9 B10 37.40(12) . . . . ?
B5 B4 B9 B12 100.48(16) . . . . ?
B5 B6 B10 B9 -37.60(12) . . . . ?
B5 B6 B10 B11 -138.15(14) . . . . ?
B5 B6 B10 B12 -101.07(15) . . . . ?
B5 B6 B11 C2 -99.50(12) . . . . ?
B5 B6 B11 B7 -63.27(15) . . . . ?
B5 B6 B11 B10 37.64(12) . . . . ?
B5 B6 B11 B12 0.44(16) . . . . ?
B5 B9 B10 B6 37.99(12) . . . . ?
B5 B9 B10 B11 100.73(14) . . . . ?
B5 B9 B10 B12 137.88(13) . . . . ?
B5 B9 B12 B7 63.16(18) . . . . ?
B5 B9 B12 B8 100.95(14) . . . . ?
B5 B9 B12 B10 -37.49(12) . . . . ?
B5 B9 B12 B11 0.01(17) . . . . ?
B5 B10 B11 C2 0.7(2) . . . . ?
B5 B10 B11 B6 -37.71(13) . . . . ?
B5 B10 B11 B7 63.12(18) . . . . ?
B5 B10 B11 B12 100.52(16) . . . . ?
B5 B10 B12 B7 -63.82(17) . . . . ?
B5 B10 B12 B8 0.11(18) . . . . ?
B5 B10 B12 B9 37.51(12) . . . . ?
B5 B10 B12 B11 -100.85(14) . . . . ?
B5' C1' C2' Ru1 -169.34(9) . . . . ?
B5' C1' C2' B3' -105.11(12) . . . . ?
B5' C1' C2' B6' 39.65(11) . . . . ?
B5' C1' C2' B7' -65.22(14) . . . . ?
B5' C1' C2' B11' -0.20(14) . . . . ?
B5' C1' B3' Ru1 157.30(9) . . . . ?
B5' C1' B3' C2' 103.06(12) . . . . ?
B5' C1' B3' B4' -39.22(12) . . . . ?
B5' C1' B3' B7' 64.05(14) . . . . ?
B5' C1' B3' B8' -0.16(16) . . . . ?
B5' C1' B4' B3' 139.89(12) . . . . ?
B5' C1' B4' B8' 102.09(13) . . . . ?
B5' C1' B4' B9' 39.77(11) . . . . ?
B5' C1' B6' C2' -139.21(11) . . . . ?
B5' C1' B6' B10' -39.07(10) . . . . ?
B5' C1' B6' B11' -101.56(12) . . . . ?
B5' B4' B8' B3' 97.45(12) . . . . ?
B5' B4' B8' B7' 61.43(15) . . . . ?
B5' B4' B8' B9' -37.31(11) . . . . ?
B5' B4' B8' B12' -0.88(15) . . . . ?
B5' B4' B9' B8' 138.29(12) . . . . ?
B5' B4' B9' B10' 37.19(11) . . . . ?
B5' B4' B9' B12' 101.02(13) . . . . ?
B5' B6' B10' B9' -37.90(11) . . . . ?
B5' B6' B10' B11' -138.04(12) . . . . ?
B5' B6' B10' B12' -101.21(13) . . . . ?
B5' B6' B11' C2' -97.33(11) . . . . ?
B5' B6' B11' B7' -62.38(13) . . . . ?
B5' B6' B11' B10' 37.24(11) . . . . ?
B5' B6' B11' B12' 0.69(15) . . . . ?
B5' B9' B10' B6' 38.46(10) . . . . ?
B5' B9' B10' B11' 101.58(12) . . . . ?
B5' B9' B10' B12' 139.72(12) . . . . ?
B5' B9' B12' B7' 63.85(16) . . . . ?
B5' B9' B12' B8' 101.72(13) . . . . ?
B5' B9' B12' B10' -36.08(11) . . . . ?
B5' B9' B12' B11' 1.67(17) . . . . ?
B5' B10' B11' C2' 1.42(15) . . . . ?
B5' B10' B11' B6' -38.13(11) . . . . ?
B5' B10' B11' B7' 63.97(15) . . . . ?
B5' B10' B11' B12' 101.10(14) . . . . ?
B5' B10' B12' B7' -64.51(15) . . . . ?
B5' B10' B12' B8' -1.46(15) . . . . ?
B5' B10' B12' B9' 36.09(11) . . . . ?
B5' B10' B12' B11' -101.35(12) . . . . ?
B6 C1 C1' C2' -96.37(13) . . . . ?
B6 C1 C1' B3' -31.27(15) . . . . ?
B6 C1 C1' B4' 40.11(16) . . . . ?
B6 C1 C1' B5' 118.45(14) . . . . ?
B6 C1 C1' B6' -164.62(11) . . . . ?
B6 C1 C2 Ru1 109.36(11) . . . . ?
B6 C1 C2 B3 -143.12(12) . . . . ?
B6 C1 C2 B7 -103.64(13) . . . . ?
B6 C1 C2 B11 -39.39(12) . . . . ?
B6 C1 B3 C2 34.92(11) . . . . ?
B6 C1 B3 B4 -106.75(13) . . . . ?
B6 C1 B3 B7 -3.49(15) . . . . ?
B6 C1 B3 B8 -67.00(14) . . . . ?
B6 C1 B4 B3 104.30(12) . . . . ?
B6 C1 B4 B5 -37.27(11) . . . . ?
B6 C1 B4 B8 65.22(14) . . . . ?
B6 C1 B4 B9 2.68(15) . . . . ?
B6 C1 B5 B4 141.72(13) . . . . ?
B6 C1 B5 B9 101.81(13) . . . . ?
B6 C1 B5 B10 39.25(13) . . . . ?
B6 C2 B3 C1 -33.12(11) . . . . ?
B6 C2 B3 B4 0.67(15) . . . . ?
B6 C2 B3 B7 102.50(12) . . . . ?
B6 C2 B3 B8 64.45(14) . . . . ?
B6 C2 B7 B3 -101.39(11) . . . . ?
B6 C2 B7 B8 -63.85(15) . . . . ?
B6 C2 B7 B11 37.21(11) . . . . ?
B6 C2 B7 B12 -0.82(16) . . . . ?
B6 C2 B11 B7 -139.09(13) . . . . ?
B6 C2 B11 B10 -38.07(13) . . . . ?
B6 C2 B11 B12 -101.09(13) . . . . ?
B6 B5 B9 B4 100.95(12) . . . . ?
B6 B5 B9 B8 63.21(15) . . . . ?
B6 B5 B9 B10 -37.16(11) . . . . ?
B6 B5 B9 B12 0.25(16) . . . . ?
B6 B5 B10 B9 137.90(13) . . . . ?
B6 B5 B10 B11 37.10(14) . . . . ?
B6 B5 B10 B12 100.26(14) . . . . ?
B6 B10 B11 C2 38.46(12) . . . . ?
B6 B10 B11 B7 100.83(13) . . . . ?
B6 B10 B11 B12 138.23(13) . . . . ?
B6 B10 B12 B7 0.18(17) . . . . ?
B6 B10 B12 B8 64.10(16) . . . . ?
B6 B10 B12 B9 101.50(13) . . . . ?
B6 B10 B12 B11 -36.86(12) . . . . ?
B6 B11 B12 B7 -101.23(13) . . . . ?
B6 B11 B12 B8 -64.16(16) . . . . ?
B6 B11 B12 B9 -0.28(17) . . . . ?
B6 B11 B12 B10 37.14(12) . . . . ?
B6' C1' C2' Ru1 151.01(9) . . . . ?
B6' C1' C2' B3' -144.77(11) . . . . ?
B6' C1' C2' B7' -104.88(12) . . . . ?
B6' C1' C2' B11' -39.85(10) . . . . ?
B6' C1' B3' Ru1 86.98(10) . . . . ?
B6' C1' B3' C2' 32.74(10) . . . . ?
B6' C1' B3' B4' -109.54(12) . . . . ?
B6' C1' B3' B7' -6.28(14) . . . . ?
B6' C1' B3' B8' -70.48(14) . . . . ?
B6' C1' B4' B3' 101.35(13) . . . . ?
B6' C1' B4' B5' -38.54(11) . . . . ?
B6' C1' B4' B8' 63.54(14) . . . . ?
B6' C1' B4' B9' 1.23(15) . . . . ?
B6' C1' B5' B4' 141.71(12) . . . . ?
B6' C1' B5' B9' 102.02(12) . . . . ?
B6' C1' B5' B10' 39.30(11) . . . . ?
B6' C2' B3' Ru1 -146.32(11) . . . . ?
B6' C2' B3' C1' -32.59(11) . . . . ?
B6' C2' B3' B4' 1.16(16) . . . . ?
B6' C2' B3' B7' 103.95(12) . . . . ?
B6' C2' B3' B8' 66.21(14) . . . . ?
B6' C2' B7' B3' -103.92(12) . . . . ?
B6' C2' B7' B8' -67.55(15) . . . . ?
B6' C2' B7' B11' 36.63(11) . . . . ?
B6' C2' B7' B12' -3.46(16) . . . . ?
B6' C2' B11' B7' -141.11(11) . . . . ?
B6' C2' B11' B10' -39.79(11) . . . . ?
B6' C2' B11' B12' -102.28(12) . . . . ?
B6' B5' B9' B4' 100.88(11) . . . . ?
B6' B5' B9' B8' 63.17(15) . . . . ?
B6' B5' B9' B10' -37.48(10) . . . . ?
B6' B5' B9' B12' -1.25(16) . . . . ?
B6' B5' B10' B9' 137.63(11) . . . . ?
B6' B5' B10' B11' 37.50(11) . . . . ?
B6' B5' B10' B12' 101.60(12) . . . . ?
B6' B10' B11' C2' 39.55(10) . . . . ?
B6' B10' B11' B7' 102.10(12) . . . . ?
B6' B10' B11' B12' 139.23(13) . . . . ?
B6' B10' B12' B7' 0.33(17) . . . . ?
B6' B10' B12' B8' 63.37(14) . . . . ?
B6' B10' B12' B9' 100.93(12) . . . . ?
B6' B10' B12' B11' -36.51(11) . . . . ?
B6' B11' B12' B7' -101.44(12) . . . . ?
B6' B11' B12' B8' -64.38(14) . . . . ?
B6' B11' B12' B9' -1.46(16) . . . . ?
B6' B11' B12' B10' 36.56(11) . . . . ?
B7' C2' B3' Ru1 109.73(8) . . . . ?
B7' C2' B3' C1' -136.54(11) . . . . ?
B7' C2' B3' B4' -102.79(13) . . . . ?
B7' C2' B3' B8' -37.74(11) . . . . ?
B7' C2' B6' C1' 100.06(12) . . . . ?
B7' C2' B6' B5' 65.52(14) . . . . ?
B7' C2' B6' B10' 3.60(14) . . . . ?
B7' C2' B6' B11' -36.36(11) . . . . ?
B7' C2' B11' B6' 141.11(11) . . . . ?
B7' C2' B11' B10' 101.33(12) . . . . ?
B7' C2' B11' B12' 38.83(10) . . . . ?
B7' B3' B4' C1' -99.15(12) . . . . ?
B7' B3' B4' B5' -64.98(14) . . . . ?
B7' B3' B4' B8' 37.24(12) . . . . ?
B7' B3' B4' B9' -2.51(15) . . . . ?
B7' B3' B8' B4' -139.49(12) . . . . ?
B7' B3' B8' B9' -100.08(14) . . . . ?
B7' B3' B8' B12' -37.90(11) . . . . ?
B7' B8' B9' B4' -101.72(13) . . . . ?
B7' B8' B9' B5' -63.91(16) . . . . ?
B7' B8' B9' B10' -0.55(17) . . . . ?
B7' B8' B9' B12' 37.27(12) . . . . ?
B7' B8' B12' B9' -137.34(12) . . . . ?
B7' B8' B12' B10' -99.56(12) . . . . ?
B7' B8' B12' B11' -36.69(11) . . . . ?
B7' B11' B12' B8' 37.06(12) . . . . ?
B7' B11' B12' B9' 99.99(14) . . . . ?
B7' B11' B12' B10' 138.01(13) . . . . ?
B7 C2 B3 C1 -135.62(11) . . . . ?
B7 C2 B3 B4 -101.83(12) . . . . ?
B7 C2 B3 B8 -38.05(11) . . . . ?
B7 C2 B6 C1 97.80(12) . . . . ?
B7 C2 B6 B5 64.20(15) . . . . ?
B7 C2 B6 B10 0.93(15) . . . . ?
B7 C2 B6 B11 -37.66(12) . . . . ?
B7 C2 B11 B6 139.09(13) . . . . ?
B7 C2 B11 B10 101.02(16) . . . . ?
B7 C2 B11 B12 38.00(12) . . . . ?
B7 B3 B4 C1 -96.73(12) . . . . ?
B7 B3 B4 B5 -62.98(15) . . . . ?
B7 B3 B4 B8 38.04(12) . . . . ?
B7 B3 B4 B9 0.20(17) . . . . ?
B7 B3 B8 B4 -138.28(13) . . . . ?
B7 B3 B8 B9 -100.68(14) . . . . ?
B7 B3 B8 B12 -37.39(12) . . . . ?
B7 B8 B9 B4 -100.51(13) . . . . ?
B7 B8 B9 B5 -62.77(15) . . . . ?
B7 B8 B9 B10 0.49(17) . . . . ?
B7 B8 B9 B12 37.44(13) . . . . ?
B7 B8 B12 B9 -138.01(14) . . . . ?
B7 B8 B12 B10 -100.67(15) . . . . ?
B7 B8 B12 B11 -36.71(12) . . . . ?
B7 B11 B12 B8 37.06(12) . . . . ?
B7 B11 B12 B9 100.95(14) . . . . ?
B7 B11 B12 B10 138.37(13) . . . . ?
B8' B3' B4' C1' -136.38(13) . . . . ?
B8' B3' B4' B5' -102.22(13) . . . . ?
B8' B3' B4' B9' -39.75(12) . . . . ?
B8' B3' B7' C2' 138.71(12) . . . . ?
B8' B3' B7' B11' 104.06(12) . . . . ?
B8' B3' B7' B12' 39.36(12) . . . . ?
B8' B4' B5' C1' -96.68(12) . . . . ?
B8' B4' B5' B6' -62.80(14) . . . . ?
B8' B4' B5' B9' 37.41(11) . . . . ?
B8' B4' B5' B10' -0.02(14) . . . . ?
B8' B4' B9' B5' -138.29(12) . . . . ?
B8' B4' B9' B10' -101.11(12) . . . . ?
B8' B4' B9' B12' -37.28(12) . . . . ?
B8' B7' B11' C2' 97.17(13) . . . . ?
B8' B7' B11' B6' 62.34(15) . . . . ?
B8' B7' B11' B10' -1.04(16) . . . . ?
B8' B7' B11' B12' -38.38(12) . . . . ?
B8' B7' B12' B9' 37.81(12) . . . . ?
B8' B7' B12' B10' 101.16(13) . . . . ?
B8' B7' B12' B11' 138.27(12) . . . . ?
B8' B9' B10' B5' -101.65(13) . . . . ?
B8' B9' B10' B6' -63.19(15) . . . . ?
B8' B9' B10' B11' -0.07(16) . . . . ?
B8' B9' B10' B12' 38.07(12) . . . . ?
B8' B9' B12' B7' -37.87(12) . . . . ?
B8' B9' B12' B10' -137.80(12) . . . . ?
B8' B9' B12' B11' -100.05(13) . . . . ?
B8 B3 B4 C1 -134.77(12) . . . . ?
B8 B3 B4 B5 -101.02(13) . . . . ?
B8 B3 B4 B9 -37.84(13) . . . . ?
B8 B3 B7 C2 137.85(12) . . . . ?
B8 B3 B7 B11 100.93(14) . . . . ?
B8 B3 B7 B12 37.40(13) . . . . ?
B8 B4 B5 C1 -96.33(12) . . . . ?
B8 B4 B5 B6 -62.40(15) . . . . ?
B8 B4 B5 B9 37.84(12) . . . . ?
B8 B4 B5 B10 0.24(16) . . . . ?
B8 B4 B9 B5 -137.82(13) . . . . ?
B8 B4 B9 B10 -100.42(14) . . . . ?
B8 B4 B9 B12 -37.34(14) . . . . ?
B8 B7 B11 C2 100.53(12) . . . . ?
B8 B7 B11 B6 63.63(16) . . . . ?
B8 B7 B11 B10 0.42(17) . . . . ?
B8 B7 B11 B12 -36.79(12) . . . . ?
B8 B7 B12 B9 37.76(14) . . . . ?
B8 B7 B12 B10 101.44(14) . . . . ?
B8 B7 B12 B11 138.82(13) . . . . ?
B8 B9 B10 B5 -100.96(13) . . . . ?
B8 B9 B10 B6 -62.97(16) . . . . ?
B8 B9 B10 B11 -0.23(18) . . . . ?
B8 B9 B10 B12 36.91(12) . . . . ?
B8 B9 B12 B7 -37.80(13) . . . . ?
B8 B9 B12 B10 -138.44(14) . . . . ?
B8 B9 B12 B11 -100.94(14) . . . . ?
B9' B4' B5' C1' -134.08(12) . . . . ?
B9' B4' B5' B6' -100.21(12) . . . . ?
B9' B4' B5' B10' -37.43(11) . . . . ?
B9' B4' B8' B3' 134.76(12) . . . . ?
B9' B4' B8' B7' 98.74(14) . . . . ?
B9' B4' B8' B12' 36.44(11) . . . . ?
B9' B5' B6' C1' -96.64(12) . . . . ?
B9' B5' B6' C2' -61.14(13) . . . . ?
B9' B5' B6' B10' 37.97(11) . . . . ?
B9' B5' B6' B11' 0.34(14) . . . . ?
B9' B5' B10' B6' -137.63(11) . . . . ?
B9' B5' B10' B11' -100.13(13) . . . . ?
B9' B5' B10' B12' -36.03(11) . . . . ?
B9' B8' B12' B7' 137.34(12) . . . . ?
B9' B8' B12' B10' 37.78(11) . . . . ?
B9' B8' B12' B11' 100.65(13) . . . . ?
B9' B10' B11' C2' -61.88(14) . . . . ?
B9' B10' B11' B6' -101.43(12) . . . . ?
B9' B10' B11' B7' 0.67(15) . . . . ?
B9' B10' B11' B12' 37.80(12) . . . . ?
B9' B10' B12' B7' -100.60(14) . . . . ?
B9' B10' B12' B8' -37.55(11) . . . . ?
B9' B10' B12' B11' -137.44(12) . . . . ?
B9 B4 B5 C1 -134.16(12) . . . . ?
B9 B4 B5 B6 -100.24(13) . . . . ?
B9 B4 B5 B10 -37.59(12) . . . . ?
B9 B4 B8 B3 137.62(14) . . . . ?
B9 B4 B8 B7 100.71(15) . . . . ?
B9 B4 B8 B12 37.52(13) . . . . ?
B9 B5 B6 C1 -96.99(13) . . . . ?
B9 B5 B6 C2 -62.93(15) . . . . ?
B9 B5 B6 B10 37.62(12) . . . . ?
B9 B5 B6 B11 -0.43(16) . . . . ?
B9 B5 B10 B6 -137.90(13) . . . . ?
B9 B5 B10 B11 -100.81(16) . . . . ?
B9 B5 B10 B12 -37.64(13) . . . . ?
B9 B8 B12 B7 138.01(14) . . . . ?
B9 B8 B12 B10 37.34(13) . . . . ?
B9 B8 B12 B11 101.30(15) . . . . ?
B9 B10 B11 C2 -62.49(18) . . . . ?
B9 B10 B11 B6 -100.95(14) . . . . ?
B9 B10 B11 B7 -0.12(18) . . . . ?
B9 B10 B11 B12 37.29(13) . . . . ?
B9 B10 B12 B7 -101.32(14) . . . . ?
B9 B10 B12 B8 -37.40(12) . . . . ?
B9 B10 B12 B11 -138.36(13) . . . . ?
B10' B5' B6' C1' -134.61(12) . . . . ?
B10' B5' B6' C2' -99.11(12) . . . . ?
B10' B5' B6' B11' -37.63(11) . . . . ?
B10' B5' B9' B4' 138.36(11) . . . . ?
B10' B5' B9' B8' 100.65(13) . . . . ?
B10' B5' B9' B12' 36.24(12) . . . . ?
B10' B6' B11' C2' -134.57(12) . . . . ?
B10' B6' B11' B7' -99.62(12) . . . . ?
B10' B6' B11' B12' -36.55(11) . . . . ?
B10' B9' B12' B7' 99.93(13) . . . . ?
B10' B9' B12' B8' 137.80(12) . . . . ?
B10' B9' B12' B11' 37.75(11) . . . . ?
B10' B11' B12' B7' -138.01(13) . . . . ?
B10' B11' B12' B8' -100.94(13) . . . . ?
B10' B11' B12' B9' -38.02(12) . . . . ?
B10 B5 B6 C1 -134.60(14) . . . . ?
B10 B5 B6 C2 -100.55(14) . . . . ?
B10 B5 B6 B11 -38.05(12) . . . . ?
B10 B5 B9 B4 138.11(12) . . . . ?
B10 B5 B9 B8 100.37(14) . . . . ?
B10 B5 B9 B12 37.42(12) . . . . ?
B10 B6 B11 C2 -137.14(14) . . . . ?
B10 B6 B11 B7 -100.91(15) . . . . ?
B10 B6 B11 B12 -37.20(13) . . . . ?
B10 B9 B12 B7 100.65(16) . . . . ?
B10 B9 B12 B8 138.44(14) . . . . ?
B10 B9 B12 B11 37.51(13) . . . . ?
B10 B11 B12 B7 -138.37(13) . . . . ?
B10 B11 B12 B8 -101.30(14) . . . . ?
B10 B11 B12 B9 -37.42(12) . . . . ?
B11 C2 B3 C1 -97.51(11) . . . . ?
B11 C2 B3 B4 -63.72(14) . . . . ?
B11 C2 B3 B7 38.11(11) . . . . ?
B11 C2 B3 B8 0.06(15) . . . . ?
B11 C2 B6 C1 135.47(13) . . . . ?
B11 C2 B6 B5 101.87(15) . . . . ?
B11 C2 B6 B10 38.59(12) . . . . ?
B11 C2 B7 B3 -138.59(12) . . . . ?
B11 C2 B7 B8 -101.05(13) . . . . ?
B11 C2 B7 B12 -38.02(12) . . . . ?
B11 B6 B10 B5 138.15(14) . . . . ?
B11 B6 B10 B9 100.54(15) . . . . ?
B11 B6 B10 B12 37.08(12) . . . . ?
B11 B7 B8 B3 -100.90(13) . . . . ?
B11 B7 B8 B4 -63.49(15) . . . . ?
B11 B7 B8 B9 -0.57(16) . . . . ?
B11 B7 B8 B12 36.97(13) . . . . ?
B11 B7 B12 B8 -138.82(13) . . . . ?
B11 B7 B12 B9 -101.06(16) . . . . ?
B11 B7 B12 B10 -37.38(13) . . . . ?
B11 B10 B12 B7 37.04(12) . . . . ?
B11 B10 B12 B8 100.96(13) . . . . ?
B11 B10 B12 B9 138.36(13) . . . . ?
B11' C2' B3' Ru1 146.51(10) . . . . ?
B11' C2' B3' C1' -99.77(11) . . . . ?
B11' C2' B3' B4' -66.01(15) . . . . ?
B11' C2' B3' B7' 36.78(11) . . . . ?
B11' C2' B3' B8' -0.97(15) . . . . ?
B11' C2' B6' C1' 136.43(11) . . . . ?
B11' C2' B6' B5' 101.88(12) . . . . ?
B11' C2' B6' B10' 39.96(10) . . . . ?
B11' C2' B7' B3' -140.55(11) . . . . ?
B11' C2' B7' B8' -104.18(13) . . . . ?
B11' C2' B7' B12' -40.09(12) . . . . ?
B11' B6' B10' B5' 138.04(12) . . . . ?
B11' B6' B10' B9' 100.15(13) . . . . ?
B11' B6' B10' B12' 36.83(11) . . . . ?
B11' B7' B8' B3' -97.82(13) . . . . ?
B11' B7' B8' B4' -61.50(16) . . . . ?
B11' B7' B8' B9' 0.99(17) . . . . ?
B11' B7' B8' B12' 38.55(12) . . . . ?
B11' B7' B12' B8' -138.27(12) . . . . ?
B11' B7' B12' B9' -100.46(13) . . . . ?
B11' B7' B12' B10' -37.11(12) . . . . ?
B11' B10' B12' B7' 36.84(11) . . . . ?
B11' B10' B12' B8' 99.88(12) . . . . ?
B11' B10' B12' B9' 137.44(12) . . . . ?
B12 B7 B8 B3 -137.87(14) . . . . ?
B12 B7 B8 B4 -100.46(14) . . . . ?
B12 B7 B8 B9 -37.54(13) . . . . ?
B12 B7 B11 C2 137.33(12) . . . . ?
B12 B7 B11 B6 100.43(14) . . . . ?
B12 B7 B11 B10 37.22(13) . . . . ?
B12 B8 B9 B4 -137.95(14) . . . . ?
B12 B8 B9 B5 -100.21(15) . . . . ?
B12 B8 B9 B10 -36.95(13) . . . . ?
B12 B9 B10 B5 -137.88(13) . . . . ?
B12 B9 B10 B6 -99.88(13) . . . . ?
B12 B9 B10 B11 -37.14(12) . . . . ?
B12 B10 B11 C2 -99.77(14) . . . . ?
B12 B10 B11 B6 -138.23(13) . . . . ?
B12 B10 B11 B7 -37.40(12) . . . . ?
B12' B7' B8' B3' -136.37(12) . . . . ?
B12' B7' B8' B4' -100.05(13) . . . . ?
B12' B7' B8' B9' -37.56(12) . . . . ?
B12' B7' B11' C2' 135.55(12) . . . . ?
B12' B7' B11' B6' 100.73(13) . . . . ?
B12' B7' B11' B10' 37.34(11) . . . . ?
B12' B8' B9' B4' -138.99(12) . . . . ?
B12' B8' B9' B5' -101.18(13) . . . . ?
B12' B8' B9' B10' -37.82(11) . . . . ?
B12' B9' B10' B5' -139.72(12) . . . . ?
B12' B9' B10' B6' -101.26(12) . . . . ?
B12' B9' B10' B11' -38.14(11) . . . . ?
B12' B10' B11' C2' -99.68(13) . . . . ?
B12' B10' B11' B6' -139.23(13) . . . . ?
B12' B10' B11' B7' -37.13(12) . . . . ?
C100 P1 C101 C102 167.42(11) . . . . ?
C100 P1 C101 C106 -11.96(13) . . . . ?
C100 P1 C111 C112 173.22(11) . . . . ?
C100 P1 C111 C116 -9.18(13) . . . . ?
C101 P1 C111 C112 -79.37(12) . . . . ?
C101 P1 C111 C116 98.23(12) . . . . ?
C101 C102 C103 C104 -0.4(2) . . . . ?
C102 C101 C106 C105 -1.0(2) . . . . ?
C102 C103 C104 C105 -0.5(2) . . . . ?
C103 C104 C105 C106 0.6(3) . . . . ?
C104 C105 C106 C101 0.2(2) . . . . ?
C106 C101 C102 C103 1.1(2) . . . . ?
C111 P1 C101 C102 60.17(12) . . . . ?
C111 P1 C101 C106 -119.22(12) . . . . ?
C111 C112 C113 C114 1.1(2) . . . . ?
C112 C111 C116 C115 1.1(2) . . . . ?
C112 C113 C114 C115 0.4(2) . . . . ?
C113 C114 C115 C116 -1.1(2) . . . . ?
C114 C115 C116 C111 0.4(2) . . . . ?
C116 C111 C112 C113 -1.8(2) . . . . ?
C200 P2 C211 C212 -171.52(13) . . . . ?
C200 P2 C211 C216 8.11(17) . . . . ?
C200 P2 C211 C23A 41.4(9) . . . . ?
C200 P2 C3 C4 -179.0(12) . . . . ?
C200 P2 C3 C8 -6.0(19) . . . . ?
C201 P2 C211 C212 -59.4(4) . . . . ?
C201 P2 C211 C216 120.2(5) . . . . ?
C201 C202 C203 C204 -0.4(15) . . . . ?
C202 C201 C206 C205 1.6(17) . . . . ?
C202 C203 C204 C205 1.5(17) . . . . ?
C203 C204 C205 C206 -1.0(17) . . . . ?
C204 C205 C206 C201 -0.6(17) . . . . ?
C206 C201 C202 C203 -1.1(16) . . . . ?
C211 P2 C3 C4 76.1(13) . . . . ?
C211 P2 C3 C8 -111.0(18) . . . . ?
C211 C212 C213 C214 -1.6(2) . . . . ?
C211 C212 C213 C21A 24.0(10) . . . . ?
C212 C211 C216 C215 -3.0(3) . . . . ?
C212 C211 C23A C22A 18.9(19) . . . . ?
C212 C213 C214 C215 -0.4(3) . . . . ?
C212 C213 C21A C22A -9.5(19) . . . . ?
C213 C214 C215 C216 0.7(3) . . . . ?
C213 C21A C22A C23A 1(3) . . . . ?
C214 C215 C216 C211 1.1(3) . . . . ?
C216 C211 C212 C213 3.3(2) . . . . ?
C21A C22A C23A C211 -7(3) . . . . ?
C23A C211 C212 C213 -27.4(9) . . . . ?
C3 P2 C211 C212 -70.2(7) . . . . ?
C3 P2 C211 C23A 142.8(12) . . . . ?
C3 C4 C5 C6 -2(2) . . . . ?
C4 C3 C8 C7 0(2) . . . . ?
C4 C5 C6 C7 1(2) . . . . ?
C5 C6 C7 C8 1(2) . . . . ?
C6 C7 C8 C3 -1(2) . . . . ?
C8 C3 C4 C5 1(2) . . . . ?
